data_7021696
loop_
_publ_author_name
'Lemus, Luis'
'Guerrero, Juan'
'Costamagna, Juan'
'Lorca, Romina'
'Jara, Danilo H.'
'Ferraudi, Guillermo'
'Oliver, Allen'
'Lappin, A. Graham'

_publ_section_title
;
 Resolution and characterization of helicate dimer and trimer complexes of
 1,3-bis(9-methyl-1,10-phenanthrolin-2-yl)propane with copper(i).
;
_journal_issue 32
_journal_name_full 'Dalton transactions (Cambridge, England : 2003)'
_journal_page_first 11426
_journal_page_last 11435
_journal_paper_doi 10.1039/c3dt50971k
_journal_volume 42
_journal_year 2013
_chemical_formula_moiety 'C58 H48 Cu2 N8, 2(C18 H12 O6 As)'
_chemical_formula_sum 'C94 H72 As2 Cu2 N8 O12'
_chemical_formula_weight 1782.52
_chemical_name_systematic
; 
 ? 
;
_space_group_IT_number 4
_symmetry_cell_setting monoclinic
_symmetry_space_group_name_Hall 'P 2yb'
_symmetry_space_group_name_H-M 'P 1 21 1'
_atom_sites_solution_hydrogens geom
_atom_sites_solution_primary direct
_atom_sites_solution_secondary difmap
_audit_creation_method SHELXL-97
_cell_angle_alpha 90.00
_cell_angle_beta 90.195(2)
_cell_angle_gamma 90.00
_cell_formula_units_Z 4
_cell_length_a 16.5080(5)
_cell_length_b 17.4618(5)
_cell_length_c 28.2773(9)
_cell_measurement_reflns_used 8467
_cell_measurement_temperature 150(2)
_cell_measurement_theta_max 20.01
_cell_measurement_theta_min 2.43
_cell_volume 8151.2(4)
_computing_cell_refinement 'Bruker SAINT v7.56A'
_computing_data_collection 'Bruker APEX-II v2009-1'
_computing_data_reduction 'Bruker SAINT v7.56A'
_computing_molecular_graphics 'XP (Sheldrick, 2008)'
_computing_publication_material 'CIFTab (Sheldrick, 2012)'
_computing_structure_refinement 'SHELXL-97 (Sheldrick, 1997)'
_computing_structure_solution 'SHELXS-97 (Sheldrick, 1990)'
_diffrn_ambient_temperature 150(2)
_diffrn_detector_area_resol_mean 83.33
_diffrn_measured_fraction_theta_full 0.997
_diffrn_measured_fraction_theta_max 0.997
_diffrn_measurement_device_type 'Bruker APEX-II'
_diffrn_measurement_method 'combination of \w and \f-scans '
_diffrn_radiation_monochromator 'channel-cut Si-<111> crystal'
_diffrn_radiation_source synchrotron
_diffrn_radiation_type synchrotron
_diffrn_radiation_wavelength 0.77490
_diffrn_reflns_av_R_equivalents 0.0936
_diffrn_reflns_av_unetI/netI 0.1416
_diffrn_reflns_limit_h_max 19
_diffrn_reflns_limit_h_min -19
_diffrn_reflns_limit_k_max 20
_diffrn_reflns_limit_k_min -20
_diffrn_reflns_limit_l_max 33
_diffrn_reflns_limit_l_min -32
_diffrn_reflns_number 98832
_diffrn_reflns_theta_full 27.24
_diffrn_reflns_theta_max 27.24
_diffrn_reflns_theta_min 0.79
_exptl_absorpt_coefficient_mu 1.698
_exptl_absorpt_correction_T_max 0.9352
_exptl_absorpt_correction_T_min 0.8485
_exptl_absorpt_correction_type empirical
_exptl_absorpt_process_details 'Sheldrick, 2008'
_exptl_crystal_colour red
_exptl_crystal_density_diffrn 1.453
_exptl_crystal_density_method 'not measured'
_exptl_crystal_description blade
_exptl_crystal_F_000 3648
_exptl_crystal_size_max 0.10
_exptl_crystal_size_mid 0.05
_exptl_crystal_size_min 0.04
_refine_diff_density_max 3.098
_refine_diff_density_min -0.738
_refine_diff_density_rms 0.148
_refine_ls_abs_structure_details 'Flack H D (1983), Acta Cryst. A39, 876-881'
_refine_ls_abs_structure_Flack 0.018(12)
_refine_ls_extinction_method none
_refine_ls_goodness_of_fit_ref 0.971
_refine_ls_hydrogen_treatment constr
_refine_ls_matrix_type full
_refine_ls_number_parameters 2126
_refine_ls_number_reflns 27567
_refine_ls_number_restraints 25
_refine_ls_restrained_S_all 0.972
_refine_ls_R_factor_all 0.1722
_refine_ls_R_factor_gt 0.0865
_refine_ls_shift/su_max 0.002
_refine_ls_shift/su_mean 0.000
_refine_ls_structure_factor_coef Fsqd
_refine_ls_weighting_details 'calc w=1/[\s^2^(Fo^2^)+(0.1662P)^2^+0.0000P] where P=(Fo^2^+2Fc^2^)/3'
_refine_ls_weighting_scheme calc
_refine_ls_wR_factor_gt 0.2182
_refine_ls_wR_factor_ref 0.2786
_reflns_number_gt 14011
_reflns_number_total 27567
_reflns_threshold_expression >2sigma(I)
_cod_data_source_file c3dt50971k.txt
_cod_data_source_block nd019a
_cod_original_cell_volume 8151.1(4)
_cod_original_sg_symbol_H-M 'P 2(1)'
_cod_database_code 7021696

loop_
_symmetry_equiv_pos_as_xyz
'x, y, z'
'-x, y+1/2, -z'

loop_
_atom_site_label
_atom_site_type_symbol
_atom_site_fract_x
_atom_site_fract_y
_atom_site_fract_z
_atom_site_U_iso_or_equiv
_atom_site_adp_type
_atom_site_occupancy
_atom_site_symmetry_multiplicity
_atom_site_calc_flag
_atom_site_refinement_flags
_atom_site_disorder_assembly
_atom_site_disorder_group
Cu1 Cu 0.10050(10) 0.43390(9) 0.87611(6) 0.0402(4) Uani 1 1 d . . .
Cu2 Cu 0.19222(11) 0.61536(10) 1.07111(6) 0.0454(5) Uani 1 1 d . . .
N1 N -0.0116(6) 0.4754(6) 0.8657(4) 0.036(3) Uani 1 1 d . . .
N2 N 0.0543(6) 0.4094(6) 0.9410(4) 0.038(3) Uani 1 1 d . . .
N3 N 0.2944(7) 0.5507(7) 1.0663(4) 0.048(3) Uani 1 1 d . . .
N4 N 0.2667(8) 0.6869(7) 1.1054(5) 0.058(4) Uani 1 1 d . . .
N5 N 0.1505(6) 0.3497(6) 0.8361(4) 0.040(3) Uani 1 1 d . . .
N6 N 0.1967(7) 0.4933(6) 0.8524(4) 0.038(3) Uani 1 1 d . . .
N7 N 0.0958(6) 0.6329(6) 1.0290(3) 0.033(2) Uani 1 1 d . . .
N8 N 0.1040(7) 0.5716(7) 1.1166(5) 0.052(3) Uani 1 1 d . . .
C1 C 0.0083(9) 0.5153(10) 0.7852(5) 0.059(4) Uani 1 1 d . . .
H1A H 0.0598 0.4888 0.7910 0.089 Uiso 1 1 calc R . .
H1B H 0.0186 0.5698 0.7797 0.089 Uiso 1 1 calc R . .
H1C H -0.0182 0.4931 0.7573 0.089 Uiso 1 1 calc R . .
C2 C -0.0448(9) 0.5062(8) 0.8268(6) 0.054(4) Uani 1 1 d . . .
C3 C -0.1274(11) 0.5308(10) 0.8259(6) 0.075(6) Uani 1 1 d . . .
H3A H -0.1504 0.5513 0.7977 0.091 Uiso 1 1 calc R . .
C4 C -0.1744(10) 0.5243(9) 0.8674(5) 0.054(4) Uani 1 1 d . . .
H4A H -0.2290 0.5417 0.8679 0.065 Uiso 1 1 calc R . .
C5 C -0.1404(9) 0.4930(8) 0.9061(5) 0.044(4) Uani 1 1 d . . .
C6 C -0.0591(7) 0.4666(7) 0.9035(4) 0.033(3) Uani 1 1 d . . .
C7 C -0.1873(8) 0.4760(8) 0.9486(5) 0.045(3) Uani 1 1 d . . .
H7A H -0.2432 0.4889 0.9492 0.053 Uiso 1 1 calc R . .
C8 C -0.1549(8) 0.4435(8) 0.9859(5) 0.045(4) Uani 1 1 d . . .
H8A H -0.1869 0.4368 1.0135 0.054 Uiso 1 1 calc R . .
C9 C -0.0698(8) 0.4172(8) 0.9862(5) 0.044(3) Uani 1 1 d . . .
C10 C -0.0213(8) 0.4321(7) 0.9441(4) 0.032(3) Uani 1 1 d . . .
C11 C -0.0316(8) 0.3833(7) 1.0243(4) 0.039(3) Uani 1 1 d . . .
H11A H -0.0591 0.3765 1.0534 0.046 Uiso 1 1 calc R . .
C12 C 0.0448(8) 0.3604(8) 1.0192(4) 0.037(3) Uani 1 1 d . . .
H12A H 0.0711 0.3352 1.0448 0.045 Uiso 1 1 calc R . .
C13 C 0.0872(8) 0.3723(7) 0.9775(5) 0.039(3) Uani 1 1 d . . .
C14 C 0.1730(8) 0.3442(7) 0.9717(5) 0.043(3) Uani 1 1 d . . .
H14A H 0.1798 0.2973 0.9910 0.052 Uiso 1 1 calc R . .
H14B H 0.1808 0.3296 0.9382 0.052 Uiso 1 1 calc R . .
C15 C 0.2378(12) 0.3991(17) 0.9851(9) 0.126(10) Uani 1 1 d . . .
H15A H 0.2900 0.3713 0.9837 0.151 Uiso 1 1 calc R . .
H15B H 0.2395 0.4392 0.9603 0.151 Uiso 1 1 calc R . .
C16 C 0.2344(12) 0.4356(15) 1.0282(9) 0.114(9) Uani 1 1 d . . .
H16A H 0.2203 0.3963 1.0520 0.137 Uiso 1 1 calc R . .
H16B H 0.1884 0.4719 1.0267 0.137 Uiso 1 1 calc R . .
C17 C 0.3100(10) 0.4815(10) 1.0483(6) 0.062(4) Uani 1 1 d . . .
C18 C 0.3793(9) 0.4411(10) 1.0506(7) 0.069(5) Uani 1 1 d . . .
H18A H 0.3856 0.3932 1.0352 0.083 Uiso 1 1 calc R . .
C19 C 0.4432(10) 0.4757(11) 1.0780(6) 0.067(5) Uani 1 1 d . . .
H19A H 0.4945 0.4515 1.0807 0.080 Uiso 1 1 calc R . .
C20 C 0.4291(10) 0.5430(12) 1.0999(6) 0.065(5) Uani 1 1 d . . .
C21 C 0.3564(9) 0.5811(9) 1.0931(6) 0.054(4) Uani 1 1 d . . .
C22 C 0.4908(12) 0.5747(15) 1.1336(9) 0.098(7) Uani 1 1 d . . .
H22A H 0.5390 0.5477 1.1414 0.117 Uiso 1 1 calc R . .
C23 C 0.4732(11) 0.6468(17) 1.1529(9) 0.120(9) Uani 1 1 d . . .
H23A H 0.5121 0.6708 1.1728 0.143 Uiso 1 1 calc R . .
C24 C 0.4002(12) 0.6844(11) 1.1438(7) 0.077(5) Uani 1 1 d . . .
C25 C 0.3397(10) 0.6542(9) 1.1143(5) 0.056(4) Uani 1 1 d . . .
C26 C 0.3782(14) 0.7539(14) 1.1652(8) 0.101(7) Uani 1 1 d . . .
H26A H 0.4149 0.7771 1.1869 0.121 Uiso 1 1 calc R . .
C27 C 0.3048(14) 0.7901(12) 1.1559(8) 0.094(7) Uani 1 1 d . . .
H27A H 0.2930 0.8388 1.1693 0.113 Uiso 1 1 calc R . .
C28 C 0.2495(10) 0.7537(9) 1.1269(6) 0.061(4) Uani 1 1 d . . .
C29 C 0.1695(11) 0.7842(10) 1.1151(6) 0.076(5) Uani 1 1 d . . .
H29A H 0.1287 0.7440 1.1191 0.114 Uiso 1 1 calc R . .
H29B H 0.1692 0.8018 1.0822 0.114 Uiso 1 1 calc R . .
H29C H 0.1570 0.8273 1.1361 0.114 Uiso 1 1 calc R . .
C30 C 0.0559(9) 0.2508(9) 0.8563(6) 0.059(4) Uani 1 1 d . . .
H30A H 0.0164 0.2927 0.8569 0.089 Uiso 1 1 calc R . .
H30B H 0.0715 0.2374 0.8887 0.089 Uiso 1 1 calc R . .
H30C H 0.0317 0.2061 0.8408 0.089 Uiso 1 1 calc R . .
C31 C 0.1284(9) 0.2754(9) 0.8297(5) 0.047(4) Uani 1 1 d . . .
C32 C 0.1720(10) 0.2268(9) 0.8007(5) 0.052(4) Uani 1 1 d . . .
H32A H 0.1547 0.1752 0.7975 0.063 Uiso 1 1 calc R . .
C33 C 0.2365(11) 0.2495(9) 0.7775(6) 0.059(4) Uani 1 1 d . . .
H33A H 0.2628 0.2165 0.7557 0.070 Uiso 1 1 calc R . .
C34 C 0.2659(9) 0.3254(9) 0.7859(5) 0.049(4) Uani 1 1 d . . .
C35 C 0.2190(8) 0.3723(8) 0.8141(4) 0.034(3) Uani 1 1 d . . .
C36 C 0.3397(10) 0.3528(9) 0.7661(5) 0.053(4) Uani 1 1 d . . .
H36A H 0.3734 0.3192 0.7486 0.063 Uiso 1 1 calc R . .
C37 C 0.3615(9) 0.4269(10) 0.7723(5) 0.057(4) Uani 1 1 d . . .
H37A H 0.4092 0.4449 0.7573 0.068 Uiso 1 1 calc R . .
C38 C 0.3158(9) 0.4790(9) 0.8007(5) 0.046(4) Uani 1 1 d . . .
C39 C 0.2446(8) 0.4484(9) 0.8219(4) 0.045(4) Uani 1 1 d . . .
C40 C 0.3326(9) 0.5548(9) 0.8084(6) 0.056(4) Uani 1 1 d . . .
H40A H 0.3788 0.5769 0.7939 0.067 Uiso 1 1 calc R . .
C41 C 0.2871(9) 0.5971(9) 0.8348(5) 0.048(4) Uani 1 1 d . . .
H41A H 0.3012 0.6494 0.8394 0.058 Uiso 1 1 calc R . .
C42 C 0.2162(9) 0.5678(8) 0.8575(5) 0.047(3) Uani 1 1 d U . .
C43 C 0.1611(9) 0.6159(8) 0.8895(5) 0.049(3) Uani 1 1 d U . .
H43A H 0.1126 0.5860 0.8986 0.059 Uiso 1 1 calc R . .
H43B H 0.1431 0.6627 0.8728 0.059 Uiso 1 1 calc R . .
C44 C 0.2129(9) 0.6379(8) 0.9353(5) 0.050(3) Uani 1 1 d U . .
H44A H 0.2237 0.5912 0.9542 0.060 Uiso 1 1 calc R . .
H44B H 0.2657 0.6595 0.9255 0.060 Uiso 1 1 calc R . .
C45 C 0.1681(9) 0.6963(8) 0.9658(5) 0.051(4) Uani 1 1 d . . .
H45A H 0.2047 0.7136 0.9915 0.061 Uiso 1 1 calc R . .
H45B H 0.1549 0.7415 0.9461 0.061 Uiso 1 1 calc R . .
C46 C 0.0916(8) 0.6664(7) 0.9873(5) 0.042(3) Uani 1 1 d . . .
C47 C 0.0187(10) 0.6724(9) 0.9622(5) 0.053(4) Uani 1 1 d . . .
H47A H 0.0185 0.6945 0.9315 0.063 Uiso 1 1 calc R . .
C48 C -0.0528(9) 0.6468(8) 0.9814(5) 0.047(4) Uani 1 1 d . . .
H48A H -0.1027 0.6525 0.9649 0.057 Uiso 1 1 calc R . .
C49 C -0.0497(8) 0.6113(8) 1.0273(4) 0.037(3) Uani 1 1 d . . .
C50 C 0.0255(8) 0.6054(7) 1.0476(5) 0.036(3) Uani 1 1 d . . .
C51 C -0.1201(8) 0.5842(8) 1.0496(5) 0.041(3) Uani 1 1 d . . .
H51A H -0.1714 0.5914 1.0350 0.049 Uiso 1 1 calc R . .
C52 C -0.1149(8) 0.5477(8) 1.0921(5) 0.051(4) Uani 1 1 d . . .
H52A H -0.1617 0.5261 1.1063 0.061 Uiso 1 1 calc R . .
C53 C -0.0377(8) 0.5427(7) 1.1146(5) 0.038(3) Uani 1 1 d . . .
C54 C 0.0285(8) 0.5719(7) 1.0940(5) 0.035(3) Uani 1 1 d . . .
C55 C -0.0310(8) 0.5047(8) 1.1597(4) 0.040(3) Uani 1 1 d . . .
H55A H -0.0757 0.4795 1.1739 0.048 Uiso 1 1 calc R . .
C56 C 0.0450(10) 0.5073(8) 1.1813(5) 0.055(4) Uani 1 1 d . . .
H56A H 0.0520 0.4834 1.2112 0.066 Uiso 1 1 calc R . .
C57 C 0.1099(9) 0.5429(8) 1.1609(5) 0.043(4) Uani 1 1 d . . .
C58 C 0.1899(11) 0.5512(11) 1.1845(6) 0.079(6) Uani 1 1 d . . .
H58A H 0.2315 0.5256 1.1656 0.118 Uiso 1 1 calc R . .
H58B H 0.1878 0.5279 1.2160 0.118 Uiso 1 1 calc R . .
H58C H 0.2032 0.6057 1.1875 0.118 Uiso 1 1 calc R . .
Cu3 Cu 0.90053(10) 0.03410(9) 0.62420(6) 0.0427(5) Uani 1 1 d . . .
Cu4 Cu 0.79632(11) 0.21027(9) 0.43551(6) 0.0437(5) Uani 1 1 d . . .
N9 N 1.0137(7) 0.0807(6) 0.6334(4) 0.040(3) Uani 1 1 d . . .
N10 N 0.9471(7) 0.0085(6) 0.5592(4) 0.040(3) Uani 1 1 d . A .
N11 N 0.6951(7) 0.1413(7) 0.4403(4) 0.049(3) Uani 1 1 d . . .
N12 N 0.7204(8) 0.2805(7) 0.3983(5) 0.063(4) Uani 1 1 d . . .
N13 N 0.8560(7) -0.0508(6) 0.6649(4) 0.042(3) Uani 1 1 d . . .
N14 N 0.8051(6) 0.0919(6) 0.6493(4) 0.037(3) Uani 1 1 d . . .
N15 N 0.8943(7) 0.2306(6) 0.4737(4) 0.040(3) Uani 1 1 d . . .
N16 N 0.8798(7) 0.1620(6) 0.3891(4) 0.039(3) Uani 1 1 d . . .
C61 C 0.9917(9) 0.1274(10) 0.7127(6) 0.065(5) Uani 1 1 d . . .
H61A H 0.9559 0.0829 0.7160 0.098 Uiso 1 1 calc R . .
H61B H 0.9589 0.1737 0.7084 0.098 Uiso 1 1 calc R . .
H61C H 1.0252 0.1326 0.7411 0.098 Uiso 1 1 calc R . .
C62 C 1.0447(9) 0.1166(9) 0.6708(5) 0.043(3) Uani 1 1 d . . .
C63 C 1.1223(9) 0.1474(9) 0.6695(5) 0.053(4) Uani 1 1 d . . .
H63A H 1.1420 0.1749 0.6962 0.063 Uiso 1 1 calc R . .
C64 C 1.1709(8) 0.1391(9) 0.6308(5) 0.048(4) Uani 1 1 d . . .
H64A H 1.2239 0.1603 0.6300 0.058 Uiso 1 1 calc R . .
C65 C 1.1396(8) 0.0981(8) 0.5923(4) 0.035(3) Uani 1 1 d . . .
C66 C 1.0612(8) 0.0717(7) 0.5952(4) 0.035(3) Uani 1 1 d . . .
C67 C 1.1853(9) 0.0850(9) 0.5493(5) 0.049(4) Uani 1 1 d . . .
H67A H 1.2388 0.1046 0.5468 0.059 Uiso 1 1 calc R . .
C68 C 1.1538(8) 0.0461(7) 0.5135(5) 0.042(3) Uani 1 1 d . . .
H68A H 1.1864 0.0340 0.4869 0.051 Uiso 1 1 calc R . .
C69 C 1.0682(7) 0.0214(8) 0.5147(5) 0.039(3) Uani 1 1 d . . .
C70 C 1.0244(8) 0.0343(7) 0.5545(4) 0.036(3) Uani 1 1 d . . .
C71 C 1.0314(9) -0.0131(8) 0.4751(5) 0.046(4) Uani 1 1 d . . .
H71A H 1.0588 -0.0179 0.4458 0.055 Uiso 1 1 calc R . .
C72 C 0.9536(10) -0.0396(8) 0.4812(5) 0.051(4) Uani 1 1 d . A .
H72A H 0.9283 -0.0659 0.4557 0.061 Uiso 1 1 calc R . .
C73 C 0.9108(8) -0.0300(8) 0.5221(5) 0.039(3) Uani 1 1 d . . .
C74 C 0.8278(8) -0.0621(8) 0.5294(5) 0.045(4) Uiso 0.50 1 d P A 1
H74A H 0.8071 -0.0466 0.5608 0.055 Uiso 0.50 1 calc PR A 1
H74B H 0.8299 -0.1188 0.5283 0.055 Uiso 0.50 1 calc PR A 1
C75 C 0.7707(15) -0.0320(14) 0.4902(9) 0.033(6) Uiso 0.50 1 d P A 1
H75A H 0.7985 -0.0346 0.4593 0.039 Uiso 0.50 1 calc PR A 1
H75B H 0.7218 -0.0647 0.4885 0.039 Uiso 0.50 1 calc PR A 1
C76 C 0.7462(16) 0.0491(16) 0.5002(10) 0.041(7) Uiso 0.50 1 d P A 1
H76A H 0.7945 0.0827 0.5007 0.049 Uiso 0.50 1 calc PR A 1
H76B H 0.7190 0.0525 0.5312 0.049 Uiso 0.50 1 calc PR A 1
C74A C 0.8278(8) -0.0621(8) 0.5294(5) 0.045(4) Uiso 0.50 1 d P A 2
H74C H 0.8237 -0.0822 0.5621 0.055 Uiso 0.50 1 calc PR A 2
H74D H 0.8194 -0.1055 0.5074 0.055 Uiso 0.50 1 calc PR A 2
C75A C 0.7607(15) -0.0022(15) 0.5213(9) 0.037(6) Uiso 0.50 1 d P A 2
H75C H 0.7661 0.0400 0.5445 0.044 Uiso 0.50 1 calc PR A 2
H75D H 0.7068 -0.0261 0.5253 0.044 Uiso 0.50 1 calc PR A 2
C76A C 0.7697(15) 0.0293(15) 0.4703(9) 0.033(6) Uiso 0.50 1 d P A 2
H76C H 0.7772 -0.0131 0.4475 0.039 Uiso 0.50 1 calc PR A 2
H76D H 0.8166 0.0644 0.4682 0.039 Uiso 0.50 1 calc PR A 2
C77 C 0.6870(10) 0.0741(9) 0.4598(6) 0.060(5) Uani 1 1 d . . .
C78 C 0.6156(10) 0.0309(10) 0.4539(6) 0.064(5) Uani 1 1 d . A .
H78A H 0.6104 -0.0170 0.4695 0.077 Uiso 1 1 calc R . .
C79 C 0.5545(11) 0.0568(11) 0.4263(7) 0.076(5) Uani 1 1 d . . .
H79A H 0.5067 0.0275 0.4213 0.091 Uiso 1 1 calc R A .
C80 C 0.5646(9) 0.1285(10) 0.4056(6) 0.063(5) Uani 1 1 d . A .
C81 C 0.6330(9) 0.1714(9) 0.4129(5) 0.051(4) Uani 1 1 d . . .
C82 C 0.5061(11) 0.1572(17) 0.3695(7) 0.109(9) Uani 1 1 d . . .
H82A H 0.4589 0.1281 0.3625 0.131 Uiso 1 1 calc R A .
C83 C 0.5185(14) 0.2219(16) 0.3473(8) 0.116(9) Uani 1 1 d . A .
H83A H 0.4827 0.2372 0.3226 0.139 Uiso 1 1 calc R . .
C84 C 0.5865(12) 0.2705(12) 0.3599(9) 0.102(8) Uani 1 1 d . . .
C85 C 0.6465(9) 0.2432(9) 0.3916(6) 0.056(4) Uani 1 1 d . A .
C86 C 0.6079(17) 0.3401(17) 0.3373(9) 0.134(10) Uani 1 1 d . A .
H86A H 0.5698 0.3619 0.3160 0.161 Uiso 1 1 calc R . .
C87 C 0.6804(13) 0.3785(11) 0.3440(9) 0.097(7) Uani 1 1 d . . .
H87A H 0.6942 0.4232 0.3267 0.117 Uiso 1 1 calc R A .
C88 C 0.7317(12) 0.3468(10) 0.3780(7) 0.078(6) Uani 1 1 d . A .
C89 C 0.8134(12) 0.3865(11) 0.3885(7) 0.089(7) Uani 1 1 d . . .
H89A H 0.8351 0.3678 0.4186 0.133 Uiso 1 1 calc R A .
H89B H 0.8052 0.4420 0.3903 0.133 Uiso 1 1 calc R . .
H89C H 0.8518 0.3750 0.3631 0.133 Uiso 1 1 calc R . .
C90 C 0.9468(10) -0.1463(9) 0.6446(6) 0.069(4) Uani 1 1 d U . .
H90A H 0.9819 -0.1026 0.6374 0.104 Uiso 1 1 calc R . .
H90B H 0.9269 -0.1690 0.6151 0.104 Uiso 1 1 calc R . .
H90C H 0.9776 -0.1847 0.6624 0.104 Uiso 1 1 calc R . .
C91 C 0.8813(10) -0.1216(8) 0.6716(5) 0.057(4) Uani 1 1 d U . .
C92 C 0.8371(11) -0.1737(8) 0.7017(5) 0.059(4) Uani 1 1 d . . .
H92A H 0.8565 -0.2244 0.7061 0.070 Uiso 1 1 calc R . .
C93 C 0.7700(9) -0.1518(8) 0.7232(5) 0.045(4) Uani 1 1 d . . .
H93A H 0.7422 -0.1865 0.7432 0.054 Uiso 1 1 calc R . .
C94 C 0.7391(9) -0.0763(9) 0.7164(4) 0.046(4) Uani 1 1 d . . .
C95 C 0.7864(9) -0.0286(8) 0.6866(4) 0.039(3) Uani 1 1 d . . .
C96 C 0.6674(8) -0.0481(9) 0.7382(5) 0.043(4) Uani 1 1 d . . .
H96A H 0.6349 -0.0808 0.7571 0.052 Uiso 1 1 calc R . .
C97 C 0.6464(8) 0.0256(10) 0.7317(5) 0.051(4) Uani 1 1 d . . .
H97A H 0.5992 0.0443 0.7469 0.061 Uiso 1 1 calc R . .
C98 C 0.6914(9) 0.0766(8) 0.7032(5) 0.042(3) Uani 1 1 d . . .
C99 C 0.7567(8) 0.0507(7) 0.6791(5) 0.038(3) Uani 1 1 d . . .
C100 C 0.6711(8) 0.1532(9) 0.6972(5) 0.052(4) Uani 1 1 d . . .
H10A H 0.6250 0.1738 0.7127 0.063 Uiso 1 1 calc R . .
C101 C 0.7181(9) 0.1997(8) 0.6686(6) 0.058(4) Uani 1 1 d . . .
H10B H 0.7062 0.2526 0.6653 0.069 Uiso 1 1 calc R . .
C102 C 0.7836(8) 0.1667(8) 0.6446(4) 0.037(3) Uani 1 1 d . . .
C103 C 0.8323(8) 0.2142(8) 0.6108(5) 0.050(4) Uani 1 1 d . . .
H10C H 0.8803 0.1846 0.6006 0.060 Uiso 1 1 calc R . .
H10D H 0.8519 0.2607 0.6273 0.060 Uiso 1 1 calc R . .
C104 C 0.7841(8) 0.2383(8) 0.5672(4) 0.037(3) Uani 1 1 d . . .
H10E H 0.7727 0.1923 0.5478 0.045 Uiso 1 1 calc R . .
H10F H 0.7314 0.2596 0.5775 0.045 Uiso 1 1 calc R . .
C105 C 0.8258(9) 0.2959(9) 0.5374(5) 0.050(4) Uani 1 1 d . . .
H10G H 0.8388 0.3411 0.5572 0.061 Uiso 1 1 calc R . .
H10H H 0.7882 0.3128 0.5122 0.061 Uiso 1 1 calc R . .
C106 C 0.9026(9) 0.2676(7) 0.5150(4) 0.037(3) Uani 1 1 d . . .
C107 C 0.9805(10) 0.2768(8) 0.5361(5) 0.052(4) Uani 1 1 d . . .
H10I H 0.9844 0.3023 0.5657 0.063 Uiso 1 1 calc R . .
C108 C 1.0462(9) 0.2518(8) 0.5166(5) 0.042(3) Uani 1 1 d . . .
H10J H 1.0968 0.2582 0.5322 0.051 Uiso 1 1 calc R . .
C109 C 1.0427(8) 0.2146(8) 0.4717(5) 0.042(3) Uani 1 1 d . . .
C110 C 0.9660(8) 0.2051(7) 0.4525(4) 0.037(3) Uani 1 1 d . . .
C111 C 1.1112(9) 0.1868(9) 0.4460(5) 0.050(4) Uani 1 1 d . . .
H11B H 1.1640 0.1944 0.4586 0.060 Uiso 1 1 calc R . .
C112 C 1.1027(8) 0.1504(7) 0.4047(4) 0.038(3) Uani 1 1 d . . .
H11C H 1.1495 0.1337 0.3882 0.046 Uiso 1 1 calc R . .
C113 C 1.0249(9) 0.1363(8) 0.3851(4) 0.042(3) Uani 1 1 d . . .
C114 C 0.9548(8) 0.1668(7) 0.4081(4) 0.034(3) Uani 1 1 d . . .
C115 C 1.0125(10) 0.0941(9) 0.3441(5) 0.052(4) Uani 1 1 d . . .
H11D H 1.0563 0.0686 0.3291 0.063 Uiso 1 1 calc R . .
C116 C 0.9343(10) 0.0900(10) 0.3254(6) 0.061(4) Uani 1 1 d . . .
H11E H 0.9246 0.0633 0.2967 0.073 Uiso 1 1 calc R . .
C117 C 0.8702(8) 0.1254(8) 0.3491(5) 0.041(3) Uani 1 1 d . . .
C118 C 0.7852(9) 0.1220(12) 0.3284(6) 0.070(5) Uani 1 1 d . . .
H11F H 0.7473 0.1044 0.3527 0.106 Uiso 1 1 calc R . .
H11G H 0.7842 0.0864 0.3016 0.106 Uiso 1 1 calc R . .
H11H H 0.7691 0.1732 0.3176 0.106 Uiso 1 1 calc R . .
As1 As 0.63983(9) 0.65928(8) 0.94983(5) 0.0421(4) Uani 1 1 d . . .
O121 O 0.6100(6) 0.7259(5) 0.9031(3) 0.048(3) Uani 1 1 d . . .
O122 O 0.7454(5) 0.6794(5) 0.9358(3) 0.044(2) Uani 1 1 d . . .
O131 O 0.6466(5) 0.5749(5) 0.9106(3) 0.044(2) Uani 1 1 d . . .
O132 O 0.5345(6) 0.6352(6) 0.9607(4) 0.052(3) Uani 1 1 d . . .
O141 O 0.6759(5) 0.6026(5) 1.0000(3) 0.040(2) Uani 1 1 d . . .
O142 O 0.6289(6) 0.7406(5) 0.9902(3) 0.045(2) Uani 1 1 d . . .
C121 C 0.6741(8) 0.7634(8) 0.8852(4) 0.040(3) Uani 1 1 d . . .
C122 C 0.6715(11) 0.8269(8) 0.8571(5) 0.055(4) Uani 1 1 d . . .
H12B H 0.6211 0.8493 0.8486 0.066 Uiso 1 1 calc R . .
C123 C 0.7452(12) 0.8589(11) 0.8408(6) 0.071(5) Uani 1 1 d . . .
H12C H 0.7438 0.9009 0.8195 0.086 Uiso 1 1 calc R . .
C124 C 0.8211(10) 0.8291(9) 0.8558(5) 0.057(4) Uani 1 1 d . . .
H12D H 0.8702 0.8511 0.8449 0.069 Uiso 1 1 calc R . .
C125 C 0.8224(9) 0.7685(8) 0.8862(5) 0.041(3) Uani 1 1 d . . .
H12E H 0.8726 0.7477 0.8965 0.049 Uiso 1 1 calc R . .
C126 C 0.7515(10) 0.7379(8) 0.9017(5) 0.047(4) Uani 1 1 d . . .
C131 C 0.5740(8) 0.5392(8) 0.9067(5) 0.038(3) Uani 1 1 d . . .
C132 C 0.5589(9) 0.4780(8) 0.8783(5) 0.044(3) Uani 1 1 d . . .
H13A H 0.6003 0.4594 0.8581 0.053 Uiso 1 1 calc R . .
C133 C 0.4841(12) 0.4426(10) 0.8786(6) 0.071(5) Uani 1 1 d . . .
H13B H 0.4751 0.3975 0.8605 0.085 Uiso 1 1 calc R . .
C134 C 0.4196(10) 0.4752(9) 0.9067(6) 0.056(4) Uani 1 1 d . . .
H13C H 0.3668 0.4535 0.9059 0.068 Uiso 1 1 calc R . .
C135 C 0.4356(9) 0.5374(9) 0.9342(5) 0.054(4) Uani 1 1 d . . .
H13D H 0.3940 0.5575 0.9538 0.065 Uiso 1 1 calc R . .
C136 C 0.5117(9) 0.5724(9) 0.9343(5) 0.050(4) Uani 1 1 d . . .
C141 C 0.6680(8) 0.6419(7) 1.0420(5) 0.039(3) Uani 1 1 d . . .
C142 C 0.6860(8) 0.6120(8) 1.0850(5) 0.043(3) Uani 1 1 d . . .
H14C H 0.7068 0.5617 1.0890 0.051 Uiso 1 1 calc R . .
C143 C 0.6712(10) 0.6617(10) 1.1232(5) 0.059(4) Uani 1 1 d . . .
H14D H 0.6793 0.6429 1.1544 0.071 Uiso 1 1 calc R . .
C144 C 0.6462(10) 0.7346(9) 1.1177(6) 0.058(4) Uani 1 1 d . . .
H14E H 0.6389 0.7661 1.1447 0.070 Uiso 1 1 calc R . .
C145 C 0.6310(9) 0.7639(8) 1.0736(5) 0.051(4) Uani 1 1 d . . .
H14F H 0.6142 0.8155 1.0698 0.061 Uiso 1 1 calc R . .
C146 C 0.6404(8) 0.7180(8) 1.0360(5) 0.043(4) Uani 1 1 d . . .
As2 As 0.74019(9) 0.46684(7) 0.65025(5) 0.0386(4) Uani 1 1 d . . .
O151 O 0.6429(6) 0.4954(6) 0.6759(4) 0.060(3) Uani 1 1 d . . .
O152 O 0.7868(6) 0.5517(5) 0.6790(3) 0.052(3) Uani 1 1 d . . .
O161 O 0.7568(6) 0.4062(5) 0.7022(3) 0.045(2) Uani 1 1 d . . .
O162 O 0.8430(5) 0.4419(5) 0.6297(3) 0.043(2) Uani 1 1 d . . .
O171 O 0.6869(5) 0.3867(5) 0.6225(3) 0.045(2) Uani 1 1 d . . .
O172 O 0.7244(5) 0.5212(5) 0.5959(3) 0.038(2) Uani 1 1 d . . .
C151 C 0.6579(10) 0.5508(9) 0.7106(6) 0.055(4) Uani 1 1 d . . .
C152 C 0.6011(12) 0.5727(11) 0.7416(6) 0.080(6) Uani 1 1 d . . .
H15C H 0.5486 0.5507 0.7404 0.096 Uiso 1 1 calc R . .
C153 C 0.619(2) 0.6269(13) 0.7748(9) 0.135(13) Uani 1 1 d . . .
H15D H 0.5802 0.6422 0.7974 0.162 Uiso 1 1 calc R . .
C154 C 0.6977(19) 0.6599(12) 0.7748(6) 0.103(9) Uani 1 1 d . . .
H15E H 0.7097 0.6986 0.7973 0.124 Uiso 1 1 calc R . .
C155 C 0.7579(11) 0.6379(9) 0.7430(5) 0.063(5) Uani 1 1 d . . .
H15F H 0.8109 0.6591 0.7433 0.075 Uiso 1 1 calc R . .
C156 C 0.7324(11) 0.5804(8) 0.7098(5) 0.052(4) Uani 1 1 d . . .
C161 C 0.8361(10) 0.3857(8) 0.7043(5) 0.048(4) Uani 1 1 d . . .
C162 C 0.8696(11) 0.3450(10) 0.7429(5) 0.069(5) Uani 1 1 d . . .
H16C H 0.8381 0.3315 0.7696 0.083 Uiso 1 1 calc R . .
C163 C 0.9530(12) 0.3252(11) 0.7395(8) 0.083(6) Uani 1 1 d . . .
H16D H 0.9774 0.2991 0.7654 0.100 Uiso 1 1 calc R . .
C164 C 0.9987(13) 0.3414(13) 0.7022(7) 0.092(7) Uani 1 1 d . . .
H16E H 1.0536 0.3251 0.7015 0.110 Uiso 1 1 calc R . .
C165 C 0.9656(9) 0.3833(8) 0.6631(5) 0.051(4) Uani 1 1 d . . .
H16F H 0.9978 0.3964 0.6365 0.061 Uiso 1 1 calc R . .
C166 C 0.8835(10) 0.4040(9) 0.6657(5) 0.054(4) Uani 1 1 d . . .
C171 C 0.6537(7) 0.4087(7) 0.5801(5) 0.036(3) Uani 1 1 d . . .
C172 C 0.6049(9) 0.3660(10) 0.5517(6) 0.062(5) Uani 1 1 d . . .
H17A H 0.5932 0.3146 0.5604 0.075 Uiso 1 1 calc R . .
C173 C 0.5733(8) 0.3937(8) 0.5120(6) 0.050(4) Uani 1 1 d . . .
H17B H 0.5358 0.3637 0.4944 0.059 Uiso 1 1 calc R . .
C174 C 0.5939(9) 0.4651(9) 0.4961(6) 0.055(4) Uani 1 1 d . . .
H17C H 0.5737 0.4829 0.4665 0.066 Uiso 1 1 calc R . .
C175 C 0.6455(8) 0.5129(8) 0.5236(5) 0.045(4) Uani 1 1 d . . .
H17D H 0.6591 0.5631 0.5135 0.054 Uiso 1 1 calc R . .
C176 C 0.6754(8) 0.4836(8) 0.5660(5) 0.040(3) Uani 1 1 d . . .
As3 As 0.26276(9) 0.86550(8) 0.85327(5) 0.0392(4) Uani 1 1 d . . .
O181 O 0.2425(7) 0.8018(6) 0.8027(3) 0.052(3) Uani 1 1 d . . .
O182 O 0.1593(5) 0.8459(5) 0.8737(3) 0.042(2) Uani 1 1 d . . .
O191 O 0.2218(5) 0.9486(5) 0.8222(3) 0.047(2) Uani 1 1 d . . .
O192 O 0.3613(6) 0.8875(6) 0.8278(4) 0.053(3) Uani 1 1 d . . .
O201 O 0.3095(6) 0.7852(5) 0.8826(3) 0.047(2) Uani 1 1 d . . .
O202 O 0.2783(5) 0.9221(5) 0.9066(3) 0.044(2) Uani 1 1 d . . .
C181 C 0.1601(10) 0.7833(8) 0.8013(5) 0.050(4) Uani 1 1 d . . .
C182 C 0.1275(10) 0.7483(10) 0.7646(6) 0.060(4) Uani 1 1 d . . .
H18B H 0.1586 0.7349 0.7376 0.072 Uiso 1 1 calc R . .
C183 C 0.0448(14) 0.7318(11) 0.7674(8) 0.087(6) Uani 1 1 d . . .
H18C H 0.0193 0.7041 0.7425 0.104 Uiso 1 1 calc R . .
C184 C -0.0002(12) 0.7553(11) 0.8057(7) 0.074(5) Uani 1 1 d . . .
H18D H -0.0564 0.7441 0.8071 0.088 Uiso 1 1 calc R . .
C185 C 0.0365(10) 0.7945(9) 0.8414(6) 0.054(4) Uani 1 1 d . . .
H18E H 0.0062 0.8119 0.8678 0.064 Uiso 1 1 calc R . .
C186 C 0.1173(9) 0.8081(8) 0.8385(5) 0.045(4) Uani 1 1 d . . .
C191 C 0.2779(9) 0.9820(8) 0.7927(5) 0.042(4) Uani 1 1 d . . .
C192 C 0.2617(11) 1.0368(8) 0.7587(5) 0.057(4) Uani 1 1 d . . .
H19B H 0.2085 1.0559 0.7536 0.068 Uiso 1 1 calc R . .
C193 C 0.3278(10) 1.0630(10) 0.7320(5) 0.055(4) Uani 1 1 d . . .
H19C H 0.3194 1.1036 0.7101 0.066 Uiso 1 1 calc R . .
C194 C 0.4043(11) 1.0323(9) 0.7362(6) 0.062(5) Uani 1 1 d . . .
H19D H 0.4472 1.0511 0.7172 0.074 Uiso 1 1 calc R . .
C195 C 0.4186(10) 0.9733(10) 0.7686(5) 0.061(5) Uani 1 1 d . . .
H19E H 0.4712 0.9519 0.7721 0.073 Uiso 1 1 calc R . .
C196 C 0.3549(9) 0.9469(9) 0.7954(5) 0.052(4) Uani 1 1 d . . .
C201 C 0.3447(8) 0.8091(9) 0.9237(5) 0.042(3) Uani 1 1 d . . .
C202 C 0.3972(9) 0.7638(9) 0.9512(5) 0.048(4) Uani 1 1 d . . .
H20A H 0.4110 0.7131 0.9420 0.057 Uiso 1 1 calc R . .
C203 C 0.4283(8) 0.7962(9) 0.9928(5) 0.052(4) Uani 1 1 d . . .
H20B H 0.4632 0.7664 1.0122 0.062 Uiso 1 1 calc R . .
C204 C 0.4103(8) 0.8689(8) 1.0062(5) 0.049(4) Uani 1 1 d . . .
H20C H 0.4312 0.8885 1.0351 0.059 Uiso 1 1 calc R . .
C205 C 0.3610(8) 0.9156(9) 0.9774(5) 0.047(4) Uani 1 1 d . . .
H20D H 0.3499 0.9671 0.9860 0.057 Uiso 1 1 calc R . .
C206 C 0.3296(8) 0.8852(7) 0.9371(5) 0.038(3) Uani 1 1 d . . .
As4 As 0.63864(9) 0.75644(8) 0.45537(5) 0.0447(4) Uani 1 1 d . . .
O211 O 0.6093(6) 0.8195(6) 0.4073(3) 0.059(3) Uani 1 1 d . . .
O212 O 0.7453(6) 0.7782(6) 0.4411(3) 0.049(3) Uani 1 1 d . . .
O221 O 0.6470(5) 0.6723(6) 0.4167(3) 0.048(2) Uani 1 1 d . . .
O222 O 0.5323(5) 0.7316(5) 0.4653(4) 0.048(3) Uani 1 1 d . . .
O231 O 0.6763(6) 0.6997(5) 0.5060(3) 0.046(2) Uani 1 1 d . . .
O232 O 0.6263(6) 0.8375(5) 0.4949(3) 0.043(2) Uani 1 1 d . . .
C211 C 0.6748(10) 0.8510(9) 0.3858(5) 0.052(4) Uani 1 1 d . . .
C212 C 0.6714(11) 0.9024(10) 0.3513(6) 0.068(5) Uani 1 1 d . . .
H21A H 0.6210 0.9218 0.3403 0.082 Uiso 1 1 calc R . .
C213 C 0.7465(14) 0.9277(13) 0.3313(7) 0.097(7) Uani 1 1 d . . .
H21B H 0.7451 0.9611 0.3048 0.116 Uiso 1 1 calc R . .
C214 C 0.8159(12) 0.9067(11) 0.3481(6) 0.067(5) Uani 1 1 d . . .
H21C H 0.8647 0.9252 0.3345 0.080 Uiso 1 1 calc R . .
C215 C 0.8181(12) 0.8565(10) 0.3864(6) 0.069(5) Uani 1 1 d . . .
H21D H 0.8689 0.8419 0.3996 0.083 Uiso 1 1 calc R . .
C216 C 0.7499(11) 0.8284(10) 0.4049(5) 0.061(5) Uani 1 1 d . . .
C221 C 0.5768(8) 0.6357(8) 0.4118(5) 0.040(3) Uani 1 1 d . . .
C222 C 0.5596(10) 0.5749(9) 0.3839(5) 0.053(4) Uani 1 1 d . . .
H22B H 0.6020 0.5531 0.3657 0.063 Uiso 1 1 calc R . .
C223 C 0.4827(9) 0.5429(10) 0.3805(5) 0.056(4) Uani 1 1 d . . .
H22C H 0.4719 0.4996 0.3611 0.068 Uiso 1 1 calc R . .
C224 C 0.4220(10) 0.5785(9) 0.4074(5) 0.055(4) Uani 1 1 d . . .
H22D H 0.3686 0.5583 0.4052 0.066 Uiso 1 1 calc R . .
C225 C 0.4338(9) 0.6393(8) 0.4363(5) 0.045(4) Uani 1 1 d . . .
H22E H 0.3910 0.6604 0.4545 0.054 Uiso 1 1 calc R . .
C226 C 0.5108(9) 0.6688(8) 0.4378(5) 0.048(4) Uani 1 1 d . . .
C231 C 0.6671(8) 0.7413(8) 0.5467(5) 0.042(3) Uani 1 1 d . . .
C232 C 0.6861(8) 0.7144(9) 0.5899(5) 0.050(4) Uani 1 1 d . . .
H23B H 0.7079 0.6644 0.5936 0.060 Uiso 1 1 calc R . .
C233 C 0.6736(11) 0.7602(10) 0.6284(6) 0.072(5) Uani 1 1 d . . .
H23C H 0.6842 0.7407 0.6592 0.086 Uiso 1 1 calc R . .
C234 C 0.6461(11) 0.8338(9) 0.6234(6) 0.072(5) Uani 1 1 d . . .
H23D H 0.6411 0.8655 0.6506 0.086 Uiso 1 1 calc R . .
C235 C 0.6249(9) 0.8631(9) 0.5788(5) 0.054(4) Uani 1 1 d . . .
H23E H 0.6015 0.9125 0.5752 0.064 Uiso 1 1 calc R . .
C236 C 0.6401(9) 0.8163(8) 0.5406(5) 0.045(4) Uani 1 1 d . . .

loop_
_atom_site_aniso_label
_atom_site_aniso_U_11
_atom_site_aniso_U_22
_atom_site_aniso_U_33
_atom_site_aniso_U_23
_atom_site_aniso_U_13
_atom_site_aniso_U_12
Cu1 0.0417(11) 0.0375(10) 0.0413(10) 0.0040(8) 0.0124(8) 0.0036(8)
Cu2 0.0416(11) 0.0412(11) 0.0535(11) 0.0058(9) -0.0034(9) 0.0017(8)
N1 0.041(7) 0.034(6) 0.034(6) 0.016(5) 0.004(5) 0.008(5)
N2 0.036(7) 0.040(7) 0.037(6) 0.007(5) 0.005(5) 0.008(5)
N3 0.053(8) 0.044(8) 0.046(7) 0.010(6) 0.006(6) -0.003(6)
N4 0.050(8) 0.036(7) 0.088(10) 0.017(7) 0.005(7) 0.002(6)
N5 0.035(6) 0.039(7) 0.046(7) -0.002(6) 0.006(5) -0.004(5)
N6 0.043(7) 0.038(7) 0.033(6) 0.003(5) 0.002(5) 0.009(5)
N7 0.041(6) 0.033(6) 0.025(5) 0.000(5) 0.010(5) 0.010(5)
N8 0.045(8) 0.041(7) 0.070(9) 0.005(7) -0.022(6) 0.007(6)
C1 0.069(11) 0.074(11) 0.035(8) 0.030(8) 0.012(7) 0.015(9)
C2 0.054(10) 0.038(9) 0.069(11) 0.009(8) 0.003(8) -0.002(7)
C3 0.082(13) 0.081(13) 0.063(11) 0.031(10) 0.014(10) 0.047(11)
C4 0.056(10) 0.052(10) 0.055(10) 0.009(8) 0.013(8) 0.023(8)
C5 0.060(10) 0.040(8) 0.032(8) -0.001(7) -0.003(7) 0.010(7)
C6 0.024(7) 0.032(7) 0.043(8) 0.010(6) 0.005(6) 0.012(6)
C7 0.033(8) 0.052(9) 0.049(9) 0.002(7) 0.004(7) 0.016(7)
C8 0.038(8) 0.066(10) 0.032(8) 0.000(7) 0.010(6) 0.009(7)
C9 0.047(9) 0.039(8) 0.044(9) -0.002(7) 0.012(7) -0.007(7)
C10 0.040(8) 0.023(7) 0.032(7) 0.013(6) 0.008(6) 0.003(6)
C11 0.048(9) 0.038(8) 0.030(7) 0.003(6) 0.009(6) -0.006(6)
C12 0.034(8) 0.047(8) 0.030(7) 0.017(7) 0.003(6) -0.002(7)
C13 0.038(8) 0.032(8) 0.047(8) 0.012(7) -0.003(6) 0.014(6)
C14 0.038(8) 0.032(8) 0.058(9) 0.011(7) 0.008(7) 0.017(6)
C15 0.065(14) 0.18(3) 0.13(2) -0.08(2) 0.016(13) -0.040(15)
C16 0.058(13) 0.14(2) 0.14(2) -0.047(18) -0.040(13) 0.024(13)
C17 0.049(10) 0.066(12) 0.073(11) -0.007(10) -0.001(8) 0.012(9)
C18 0.035(9) 0.065(12) 0.108(15) 0.013(11) -0.005(9) 0.012(8)
C19 0.051(11) 0.061(12) 0.087(13) 0.019(11) 0.021(9) 0.016(9)
C20 0.044(10) 0.091(14) 0.058(11) 0.005(10) -0.004(8) -0.016(10)
C21 0.035(9) 0.059(11) 0.069(11) 0.023(9) 0.007(8) -0.001(8)
C22 0.050(12) 0.101(18) 0.14(2) 0.018(16) -0.006(12) -0.028(12)
C23 0.034(11) 0.16(3) 0.16(2) -0.04(2) -0.020(13) -0.027(14)
C24 0.074(14) 0.058(12) 0.100(15) -0.009(11) -0.007(11) -0.008(10)
C25 0.058(11) 0.053(10) 0.056(10) 0.003(8) -0.013(8) -0.015(8)
C26 0.088(17) 0.102(18) 0.113(18) -0.019(15) -0.012(14) -0.043(14)
C27 0.103(18) 0.062(13) 0.118(18) -0.019(13) -0.012(14) -0.025(13)
C28 0.052(10) 0.044(10) 0.086(12) -0.001(9) -0.005(9) -0.007(8)
C29 0.087(14) 0.059(11) 0.080(13) 0.011(10) 0.009(11) 0.025(10)
C30 0.057(10) 0.050(10) 0.070(11) 0.026(9) -0.013(8) -0.006(8)
C31 0.052(9) 0.057(10) 0.032(8) -0.001(7) 0.000(7) 0.008(8)
C32 0.060(10) 0.050(10) 0.047(9) -0.003(8) -0.002(8) 0.003(8)
C33 0.076(12) 0.046(10) 0.054(10) -0.011(8) -0.008(9) 0.019(9)
C34 0.052(10) 0.055(10) 0.039(8) 0.000(8) 0.004(7) 0.010(8)
C35 0.040(8) 0.043(9) 0.020(7) -0.003(6) 0.003(6) -0.002(7)
C36 0.067(11) 0.048(10) 0.043(9) -0.005(8) 0.007(8) 0.024(8)
C37 0.052(10) 0.073(12) 0.046(9) -0.001(9) 0.016(7) 0.013(9)
C38 0.045(9) 0.057(10) 0.036(8) 0.007(7) 0.018(7) 0.008(8)
C39 0.037(8) 0.074(11) 0.025(7) 0.011(7) 0.008(6) 0.005(8)
C40 0.045(9) 0.058(11) 0.065(10) -0.005(9) 0.027(8) -0.008(8)
C41 0.048(9) 0.044(9) 0.051(9) -0.002(7) 0.020(7) -0.006(7)
C42 0.068(7) 0.032(6) 0.041(6) -0.003(5) 0.019(5) -0.008(5)
C43 0.074(7) 0.035(5) 0.040(5) -0.007(4) 0.021(5) -0.010(5)
C44 0.071(7) 0.038(6) 0.040(6) -0.004(5) 0.021(5) -0.009(5)
C45 0.051(9) 0.041(9) 0.060(10) 0.015(8) 0.006(8) 0.003(7)
C46 0.043(9) 0.031(8) 0.051(9) 0.008(7) -0.003(7) 0.005(6)
C47 0.066(11) 0.052(10) 0.040(8) 0.005(7) 0.009(8) 0.021(8)
C48 0.036(8) 0.052(9) 0.054(9) -0.013(8) -0.009(7) 0.011(7)
C49 0.036(8) 0.051(9) 0.025(7) 0.007(6) 0.005(6) 0.005(7)
C50 0.037(8) 0.022(7) 0.049(8) -0.005(6) 0.016(7) 0.002(6)
C51 0.032(8) 0.043(8) 0.048(9) -0.003(7) -0.007(7) 0.015(6)
C52 0.035(8) 0.049(9) 0.069(11) 0.004(8) 0.014(7) 0.002(7)
C53 0.039(8) 0.031(8) 0.044(8) 0.004(6) 0.006(6) -0.002(6)
C54 0.034(8) 0.026(7) 0.043(8) -0.014(6) -0.009(6) 0.008(6)
C55 0.037(8) 0.050(9) 0.032(7) 0.003(7) 0.002(6) -0.002(7)
C56 0.072(11) 0.042(9) 0.050(9) 0.014(7) -0.009(8) -0.001(8)
C57 0.053(9) 0.036(8) 0.039(8) 0.020(7) -0.006(7) -0.013(7)
C58 0.086(14) 0.090(14) 0.059(11) 0.032(10) -0.033(10) -0.033(11)
Cu3 0.0426(11) 0.0379(11) 0.0477(11) 0.0020(8) 0.0147(8) -0.0063(8)
Cu4 0.0456(11) 0.0350(10) 0.0506(11) -0.0024(8) 0.0020(8) 0.0007(8)
N9 0.045(7) 0.040(7) 0.036(7) 0.009(5) -0.004(5) -0.007(5)
N10 0.046(7) 0.023(6) 0.051(7) 0.000(5) 0.013(6) 0.000(5)
N11 0.038(7) 0.053(8) 0.056(8) 0.007(7) 0.010(6) -0.002(6)
N12 0.070(10) 0.028(7) 0.091(10) 0.001(7) 0.019(8) 0.019(6)
N13 0.040(7) 0.044(7) 0.042(7) 0.001(6) 0.004(5) -0.008(6)
N14 0.041(7) 0.024(6) 0.044(7) -0.001(5) 0.006(5) -0.004(5)
N15 0.059(8) 0.021(6) 0.042(7) -0.007(5) 0.010(6) -0.013(5)
N16 0.042(7) 0.031(6) 0.045(7) 0.014(6) 0.004(5) -0.007(5)
C61 0.046(10) 0.068(11) 0.082(12) -0.027(10) -0.006(9) -0.010(8)
C62 0.048(9) 0.053(9) 0.029(7) 0.013(7) 0.009(6) -0.001(7)
C63 0.062(10) 0.048(9) 0.048(9) -0.004(8) -0.016(8) -0.013(8)
C64 0.035(8) 0.065(10) 0.045(9) -0.010(8) 0.007(7) -0.012(7)
C65 0.033(8) 0.041(8) 0.032(7) 0.002(6) 0.007(6) -0.001(6)
C66 0.037(8) 0.034(7) 0.036(8) 0.004(6) 0.019(6) 0.001(6)
C67 0.038(8) 0.063(10) 0.046(9) -0.010(8) 0.009(7) -0.001(7)
C68 0.056(10) 0.036(8) 0.035(8) 0.004(6) 0.007(7) 0.004(7)
C69 0.017(7) 0.046(8) 0.055(9) 0.014(7) 0.008(6) 0.002(6)
C70 0.034(8) 0.036(8) 0.039(8) 0.000(6) 0.013(6) -0.001(6)
C71 0.044(9) 0.062(10) 0.032(8) -0.014(7) 0.004(7) 0.002(7)
C72 0.065(11) 0.038(9) 0.050(9) -0.011(7) 0.001(8) 0.011(8)
C73 0.043(8) 0.030(7) 0.045(8) -0.007(7) -0.005(7) -0.006(6)
C77 0.054(10) 0.036(9) 0.091(13) 0.019(9) -0.021(9) -0.004(7)
C78 0.046(10) 0.048(10) 0.097(14) 0.005(10) -0.012(9) -0.010(8)
C79 0.048(11) 0.064(12) 0.114(16) -0.002(12) 0.007(11) -0.019(9)
C80 0.029(8) 0.060(11) 0.100(13) 0.014(10) 0.011(8) -0.008(8)
C81 0.043(9) 0.051(10) 0.059(10) 0.002(8) 0.007(7) 0.010(8)
C82 0.038(11) 0.19(3) 0.098(16) 0.034(18) -0.027(10) -0.012(14)
C83 0.101(18) 0.14(2) 0.103(18) 0.066(17) -0.025(14) -0.033(16)
C84 0.063(13) 0.079(14) 0.16(2) 0.062(15) -0.020(13) 0.004(11)
C85 0.042(9) 0.047(10) 0.081(12) 0.000(9) -0.013(8) 0.010(8)
C86 0.12(2) 0.15(3) 0.13(2) 0.05(2) -0.028(18) 0.04(2)
C87 0.073(14) 0.045(11) 0.17(2) 0.025(13) -0.023(15) 0.001(10)
C88 0.082(14) 0.048(11) 0.104(15) 0.015(11) -0.024(11) 0.021(10)
C89 0.093(16) 0.060(12) 0.113(16) 0.013(12) 0.052(13) -0.002(11)
C90 0.097(8) 0.039(6) 0.072(7) 0.021(6) 0.043(6) 0.020(6)
C91 0.089(9) 0.027(7) 0.056(8) 0.011(6) 0.026(7) 0.011(7)
C92 0.093(13) 0.026(8) 0.057(10) 0.004(7) 0.014(9) -0.008(8)
C93 0.059(10) 0.040(9) 0.035(8) -0.003(7) 0.002(7) -0.010(7)
C94 0.064(10) 0.056(10) 0.019(7) 0.001(7) 0.015(7) -0.028(8)
C95 0.055(9) 0.040(8) 0.022(7) 0.013(6) -0.005(6) -0.020(7)
C96 0.030(8) 0.068(11) 0.032(7) 0.001(7) 0.004(6) 0.001(7)
C97 0.029(8) 0.086(13) 0.039(8) -0.010(9) -0.008(6) 0.005(8)
C98 0.046(9) 0.046(9) 0.034(8) 0.005(7) 0.003(7) -0.009(7)
C99 0.044(8) 0.033(8) 0.038(8) -0.004(6) 0.020(7) -0.012(6)
C100 0.025(7) 0.073(11) 0.060(10) 0.008(9) 0.007(7) 0.021(7)
C101 0.063(11) 0.024(8) 0.086(12) 0.006(8) 0.016(9) 0.009(7)
C102 0.042(8) 0.034(8) 0.035(7) -0.006(6) 0.006(6) -0.009(6)
C103 0.042(8) 0.041(9) 0.066(10) 0.004(8) 0.001(7) -0.007(7)
C104 0.035(8) 0.042(8) 0.034(7) -0.002(6) 0.001(6) -0.004(6)
C105 0.055(10) 0.050(9) 0.046(9) -0.021(8) 0.008(7) -0.009(8)
C106 0.059(10) 0.022(7) 0.030(7) -0.006(6) 0.019(7) 0.000(6)
C107 0.061(11) 0.037(9) 0.059(10) -0.016(7) 0.011(8) -0.032(8)
C108 0.041(8) 0.045(9) 0.041(8) -0.005(7) 0.007(7) -0.011(7)
C109 0.036(8) 0.038(8) 0.052(9) -0.009(7) 0.004(7) -0.002(6)
C110 0.049(9) 0.027(7) 0.035(7) 0.007(6) 0.009(6) 0.000(6)
C111 0.047(9) 0.054(10) 0.050(9) 0.005(8) 0.007(7) 0.003(7)
C112 0.049(9) 0.039(8) 0.026(7) 0.012(6) 0.009(6) 0.004(7)
C113 0.061(10) 0.035(8) 0.030(7) 0.008(6) 0.003(7) 0.008(7)
C114 0.045(8) 0.021(7) 0.037(7) -0.002(6) 0.007(6) 0.001(6)
C115 0.072(12) 0.047(9) 0.037(8) -0.006(7) -0.003(8) 0.017(8)
C116 0.062(11) 0.072(12) 0.050(10) 0.010(9) 0.001(8) -0.002(9)
C117 0.045(8) 0.044(8) 0.033(7) 0.000(7) 0.002(6) 0.004(7)
C118 0.038(9) 0.114(15) 0.059(10) -0.005(11) 0.007(8) -0.022(10)
As1 0.0438(10) 0.0344(9) 0.0481(9) 0.0022(7) 0.0028(7) 0.0094(7)
O121 0.056(7) 0.045(6) 0.043(6) 0.009(5) -0.003(5) 0.019(5)
O122 0.037(5) 0.037(5) 0.060(6) 0.014(5) 0.007(5) 0.004(4)
O131 0.034(5) 0.052(6) 0.047(6) -0.010(5) 0.009(4) 0.014(5)
O132 0.045(6) 0.039(6) 0.071(7) -0.010(5) 0.014(5) 0.009(5)
O141 0.046(6) 0.030(5) 0.044(6) 0.007(4) -0.002(4) 0.012(4)
O142 0.067(7) 0.028(5) 0.040(5) 0.000(4) -0.002(5) 0.015(5)
C121 0.037(8) 0.055(9) 0.028(7) 0.014(7) -0.010(6) -0.006(7)
C122 0.100(13) 0.039(9) 0.027(8) 0.001(7) -0.014(8) 0.014(9)
C123 0.088(14) 0.068(12) 0.058(10) 0.026(10) -0.002(10) -0.022(11)
C124 0.059(11) 0.060(11) 0.053(10) 0.003(8) 0.009(8) -0.011(9)
C125 0.045(9) 0.037(8) 0.041(8) 0.007(7) 0.007(7) -0.001(7)
C126 0.078(12) 0.038(8) 0.025(7) 0.004(6) -0.001(7) 0.009(8)
C131 0.031(8) 0.035(8) 0.048(8) 0.005(7) 0.002(6) -0.003(6)
C132 0.046(9) 0.037(8) 0.049(9) -0.002(7) -0.004(7) 0.013(7)
C133 0.086(14) 0.062(12) 0.065(11) -0.008(9) -0.017(10) 0.000(10)
C134 0.058(11) 0.050(10) 0.061(10) 0.003(9) -0.004(8) 0.006(8)
C135 0.038(9) 0.063(11) 0.060(10) 0.021(9) 0.011(7) 0.008(8)
C136 0.041(9) 0.063(11) 0.047(9) 0.027(8) 0.007(7) 0.023(8)
C141 0.045(8) 0.027(7) 0.044(8) -0.007(6) 0.008(6) -0.004(6)
C142 0.034(8) 0.042(9) 0.052(9) 0.011(7) 0.004(7) -0.001(6)
C143 0.071(11) 0.069(12) 0.038(9) 0.004(9) -0.022(8) -0.009(9)
C144 0.079(12) 0.036(9) 0.059(10) -0.015(8) -0.011(9) 0.002(8)
C145 0.066(10) 0.029(8) 0.059(10) -0.002(7) 0.000(8) 0.016(7)
C146 0.052(9) 0.037(8) 0.040(8) 0.018(7) 0.009(7) 0.004(7)
As2 0.0441(10) 0.0297(9) 0.0419(9) -0.0029(6) 0.0072(7) -0.0037(6)
O151 0.048(7) 0.059(7) 0.074(7) -0.009(6) 0.015(5) 0.001(5)
O152 0.072(7) 0.035(6) 0.051(6) -0.015(5) 0.009(5) -0.007(5)
O161 0.059(7) 0.050(6) 0.028(5) 0.011(4) -0.004(5) -0.001(5)
O162 0.040(6) 0.046(6) 0.041(5) -0.011(5) -0.003(4) 0.009(5)
O171 0.053(6) 0.018(5) 0.065(6) -0.004(4) 0.000(5) -0.018(4)
O172 0.049(6) 0.023(5) 0.041(5) 0.004(4) 0.004(4) -0.007(4)
C151 0.053(10) 0.042(9) 0.070(11) 0.009(8) 0.021(9) -0.007(8)
C152 0.090(14) 0.071(13) 0.078(13) 0.017(11) 0.041(11) 0.036(11)
C153 0.26(4) 0.047(14) 0.101(19) -0.002(13) 0.09(2) 0.062(18)
C154 0.22(3) 0.053(13) 0.037(10) -0.015(10) 0.010(15) 0.042(16)
C155 0.094(13) 0.051(10) 0.042(9) -0.013(8) -0.012(9) 0.024(9)
C156 0.099(14) 0.030(8) 0.028(8) -0.004(6) -0.002(8) 0.011(8)
C161 0.064(11) 0.029(8) 0.050(9) 0.000(7) 0.000(8) -0.008(7)
C162 0.081(13) 0.088(14) 0.038(9) 0.010(9) -0.012(8) -0.002(11)
C163 0.086(15) 0.078(14) 0.085(15) 0.010(12) -0.031(12) 0.017(11)
C164 0.096(16) 0.119(19) 0.061(12) -0.020(13) 0.004(12) -0.007(14)
C165 0.051(10) 0.051(10) 0.051(9) 0.000(8) -0.004(7) 0.015(7)
C166 0.070(12) 0.046(9) 0.047(10) -0.020(8) -0.016(9) 0.001(8)
C171 0.032(8) 0.032(8) 0.045(8) 0.007(6) -0.014(6) 0.000(6)
C172 0.059(10) 0.058(11) 0.070(11) 0.013(9) -0.017(9) -0.027(9)
C173 0.039(9) 0.044(9) 0.066(11) 0.010(8) -0.012(7) -0.006(7)
C174 0.051(10) 0.052(10) 0.061(10) -0.010(8) 0.001(8) -0.003(8)
C175 0.028(7) 0.042(8) 0.065(10) 0.016(8) 0.007(7) -0.003(6)
C176 0.031(8) 0.035(8) 0.054(9) -0.010(7) -0.004(7) -0.001(6)
As3 0.0443(9) 0.0329(9) 0.0405(9) -0.0038(7) 0.0053(7) 0.0058(6)
O181 0.070(8) 0.042(6) 0.046(6) -0.005(5) -0.005(5) 0.014(5)
O182 0.038(5) 0.052(6) 0.035(5) -0.014(5) 0.001(4) -0.008(5)
O191 0.040(6) 0.042(6) 0.060(6) -0.002(5) 0.008(5) 0.010(4)
O192 0.049(6) 0.048(6) 0.061(7) 0.005(5) 0.012(5) 0.015(5)
O201 0.054(6) 0.033(5) 0.053(6) -0.004(5) -0.002(5) 0.018(4)
O202 0.051(6) 0.031(5) 0.048(6) -0.002(5) 0.000(5) 0.005(4)
C181 0.059(11) 0.041(9) 0.051(10) -0.006(7) 0.001(8) 0.027(8)
C182 0.059(11) 0.068(11) 0.054(10) -0.028(9) -0.007(8) 0.012(9)
C183 0.104(18) 0.058(12) 0.097(16) -0.022(11) -0.020(13) 0.005(11)
C184 0.066(12) 0.068(12) 0.086(14) 0.025(11) -0.018(11) -0.006(10)
C185 0.059(11) 0.046(10) 0.056(10) 0.017(8) -0.013(8) -0.009(8)
C186 0.055(10) 0.035(8) 0.044(9) 0.006(7) -0.012(8) 0.003(7)
C191 0.045(9) 0.040(8) 0.040(8) -0.011(7) 0.022(7) -0.016(7)
C192 0.086(13) 0.037(9) 0.049(9) -0.001(8) -0.003(9) 0.013(8)
C193 0.065(11) 0.064(11) 0.035(8) 0.006(8) 0.015(8) -0.006(9)
C194 0.074(13) 0.054(10) 0.058(11) 0.008(9) -0.002(9) -0.020(9)
C195 0.059(11) 0.079(13) 0.046(9) -0.015(9) 0.001(8) -0.017(9)
C196 0.048(10) 0.067(11) 0.040(8) -0.011(8) 0.010(7) -0.010(8)
C201 0.030(8) 0.057(10) 0.037(8) -0.006(7) 0.002(6) 0.007(7)
C202 0.055(10) 0.052(9) 0.037(8) -0.006(7) -0.006(7) 0.006(8)
C203 0.043(9) 0.048(9) 0.064(10) -0.001(8) -0.020(7) 0.011(7)
C204 0.041(9) 0.048(9) 0.058(9) -0.019(8) -0.008(7) -0.010(7)
C205 0.038(8) 0.054(9) 0.050(9) -0.016(8) 0.002(7) -0.010(7)
C206 0.031(7) 0.032(8) 0.050(9) 0.003(7) 0.011(6) 0.005(6)
As4 0.0434(10) 0.0403(10) 0.0504(10) -0.0020(7) 0.0037(7) 0.0074(7)
O211 0.065(7) 0.070(8) 0.042(6) 0.018(6) -0.002(5) 0.003(6)
O212 0.049(6) 0.048(6) 0.051(6) 0.006(5) 0.007(5) 0.008(5)
O221 0.036(6) 0.056(6) 0.051(6) -0.023(5) 0.003(4) 0.004(5)
O222 0.037(6) 0.036(6) 0.073(7) -0.009(5) 0.009(5) 0.002(4)
O231 0.066(7) 0.026(5) 0.045(6) 0.002(4) -0.004(5) 0.019(5)
O232 0.061(6) 0.027(5) 0.042(6) 0.000(4) -0.004(5) -0.002(4)
C211 0.057(10) 0.063(11) 0.035(8) 0.005(8) 0.009(8) 0.018(8)
C212 0.078(13) 0.074(12) 0.052(10) -0.001(10) -0.005(9) -0.011(10)
C213 0.107(18) 0.103(17) 0.081(14) 0.022(13) -0.009(13) -0.037(15)
C214 0.072(13) 0.081(13) 0.047(10) 0.005(10) -0.015(9) 0.001(10)
C215 0.083(13) 0.049(10) 0.076(12) -0.014(10) -0.019(10) -0.006(10)
C216 0.071(12) 0.080(13) 0.032(8) -0.001(8) 0.006(8) -0.026(10)
C221 0.040(8) 0.037(8) 0.042(8) 0.002(7) -0.004(7) 0.005(7)
C222 0.070(12) 0.056(10) 0.031(8) 0.005(7) 0.014(7) 0.005(8)
C223 0.048(10) 0.073(12) 0.048(9) -0.006(8) -0.009(7) 0.007(9)
C224 0.053(10) 0.054(10) 0.057(10) 0.011(8) -0.010(8) -0.008(8)
C225 0.045(9) 0.036(8) 0.054(9) 0.015(7) 0.009(7) 0.012(7)
C226 0.052(10) 0.037(8) 0.055(9) 0.008(7) 0.001(7) -0.002(7)
C231 0.042(8) 0.039(8) 0.045(9) 0.005(7) -0.003(7) 0.004(7)
C232 0.032(8) 0.053(10) 0.065(10) 0.008(9) 0.000(7) 0.003(7)
C233 0.097(14) 0.057(11) 0.062(11) -0.003(9) -0.015(10) 0.029(10)
C234 0.113(15) 0.052(11) 0.051(10) -0.018(8) -0.026(10) 0.019(10)
C235 0.074(11) 0.038(9) 0.049(9) -0.008(8) -0.009(8) -0.001(8)
C236 0.054(9) 0.037(8) 0.045(9) -0.010(7) -0.003(7) -0.008(7)

loop_
_atom_type_symbol
_atom_type_description
_atom_type_scat_dispersion_real
_atom_type_scat_dispersion_imag
_atom_type_scat_source
C C 0.0040 0.0020 'International Tables Vol C Tables 4.2.6.8 and 6.1.1.4'
H H 0.0000 0.0000 'International Tables Vol C Tables 4.2.6.8 and 6.1.1.4'
N N 0.0076 0.0040 'International Tables Vol C Tables 4.2.6.8 and 6.1.1.4'
O O 0.0133 0.0073 'International Tables Vol C Tables 4.2.6.8 and 6.1.1.4'
As As -0.1496 2.3280 'International Tables Vol C Tables 4.2.6.8 and 6.1.1.4'
Cu Cu 0.2862 1.4771 'International Tables Vol C Tables 4.2.6.8 and 6.1.1.4'

loop_
_geom_angle_atom_site_label_1
_geom_angle_atom_site_label_2
_geom_angle_atom_site_label_3
_geom_angle
N1 Cu1 N6 119.5(4)
N1 Cu1 N5 123.8(4)
N6 Cu1 N5 82.2(4)
N1 Cu1 N2 81.9(4)
N6 Cu1 N2 135.0(4)
N5 Cu1 N2 120.3(4)
N4 Cu2 N7 132.6(5)
N4 Cu2 N3 82.6(5)
N7 Cu2 N3 134.4(4)
N4 Cu2 N8 111.0(5)
N7 Cu2 N8 82.5(4)
N3 Cu2 N8 114.7(4)
C6 N1 C2 117.5(11)
C6 N1 Cu1 112.6(8)
C2 N1 Cu1 129.8(9)
C10 N2 C13 118.7(11)
C10 N2 Cu1 110.8(8)
C13 N2 Cu1 130.4(9)
C17 N3 C21 114.5(14)
C17 N3 Cu2 133.5(11)
C21 N3 Cu2 111.2(10)
C28 N4 C25 118.1(14)
C28 N4 Cu2 129.0(11)
C25 N4 Cu2 111.8(10)
C35 N5 C31 116.2(12)
C35 N5 Cu1 112.8(9)
C31 N5 Cu1 130.9(9)
C42 N6 C39 117.9(12)
C42 N6 Cu1 130.5(9)
C39 N6 Cu1 111.2(9)
C46 N7 C50 117.4(11)
C46 N7 Cu2 129.6(9)
C50 N7 Cu2 113.0(8)
C57 N8 C54 119.0(12)
C57 N8 Cu2 131.1(9)
C54 N8 Cu2 109.8(9)
N1 C2 C3 121.6(14)
N1 C2 C1 117.0(13)
C3 C2 C1 121.4(14)
C4 C3 C2 119.0(15)
C5 C4 C3 118.7(15)
C4 C5 C6 118.8(13)
C4 C5 C7 122.1(14)
C6 C5 C7 118.6(12)
N1 C6 C5 124.1(11)
N1 C6 C10 115.7(10)
C5 C6 C10 120.2(11)
C8 C7 C5 122.3(12)
C7 C8 C9 121.6(12)
C11 C9 C10 117.6(12)
C11 C9 C8 124.7(12)
C10 C9 C8 117.6(12)
N2 C10 C6 118.9(10)
N2 C10 C9 121.6(11)
C6 C10 C9 119.3(11)
C12 C11 C9 118.3(12)
C11 C12 C13 121.8(12)
N2 C13 C12 121.7(12)
N2 C13 C14 117.0(12)
C12 C13 C14 121.3(12)
C15 C14 C13 116.0(14)
C16 C15 C14 119.6(19)
C15 C16 C17 121.2(19)
N3 C17 C18 128.3(17)
N3 C17 C16 116.2(14)
C18 C17 C16 114.8(17)
C17 C18 C19 115.3(17)
C20 C19 C18 119.1(16)
C19 C20 C21 120.3(16)
C19 C20 C22 119.8(19)
C21 C20 C22 119.9(19)
N3 C21 C20 122.2(16)
N3 C21 C25 115.5(14)
C20 C21 C25 122.4(16)
C23 C22 C20 116(2)
C24 C23 C22 122(2)
C23 C24 C25 123.1(19)
C23 C24 C26 123(2)
C25 C24 C26 113.4(18)
N4 C25 C24 125.7(16)
N4 C25 C21 117.9(14)
C24 C25 C21 116.4(16)
C27 C26 C24 122.5(19)
C28 C27 C26 118.5(19)
N4 C28 C27 121.8(17)
N4 C28 C29 113.9(15)
C27 C28 C29 124.2(18)
N5 C31 C32 121.6(14)
N5 C31 C30 115.3(13)
C32 C31 C30 123.1(15)
C33 C32 C31 122.4(15)
C32 C33 C34 118.1(15)
C35 C34 C36 120.6(14)
C35 C34 C33 117.1(14)
C36 C34 C33 122.3(14)
N5 C35 C34 124.3(13)
N5 C35 C39 116.9(12)
C34 C35 C39 118.7(13)
C37 C36 C34 119.8(14)
C36 C37 C38 122.7(15)
C40 C38 C39 117.5(13)
C40 C38 C37 126.7(14)
C39 C38 C37 115.9(15)
N6 C39 C35 116.8(12)
N6 C39 C38 121.0(14)
C35 C39 C38 122.2(13)
C41 C40 C38 121.8(14)
C40 C41 C42 122.1(14)
N6 C42 C41 119.6(13)
N6 C42 C43 116.6(12)
C41 C42 C43 123.8(12)
C42 C43 C44 107.1(12)
C45 C44 C43 111.0(12)
C46 C45 C44 114.0(12)
N7 C46 C47 122.0(13)
N7 C46 C45 118.4(12)
C47 C46 C45 119.6(13)
C48 C47 C46 120.9(13)
C47 C48 C49 117.9(13)
C50 C49 C51 122.3(12)
C50 C49 C48 116.2(12)
C51 C49 C48 121.5(12)
N7 C50 C49 125.6(12)
N7 C50 C54 118.0(12)
C49 C50 C54 116.3(11)
C52 C51 C49 120.3(12)
C51 C52 C53 118.3(13)
C54 C53 C52 120.8(13)
C54 C53 C55 119.9(13)
C52 C53 C55 119.2(12)
C53 C54 N8 121.8(13)
C53 C54 C50 121.7(12)
N8 C54 C50 116.5(12)
C56 C55 C53 116.0(12)
C57 C56 C55 122.3(14)
N8 C57 C56 120.4(13)
N8 C57 C58 116.1(12)
C56 C57 C58 123.5(13)
N14 Cu3 N13 83.1(4)
N14 Cu3 N10 136.6(4)
N13 Cu3 N10 119.4(4)
N14 Cu3 N9 118.2(4)
N13 Cu3 N9 123.5(4)
N10 Cu3 N9 81.7(4)
N15 Cu4 N12 132.4(5)
N15 Cu4 N11 137.0(5)
N12 Cu4 N11 83.6(5)
N15 Cu4 N16 82.8(4)
N12 Cu4 N16 108.9(5)
N11 Cu4 N16 110.0(4)
C62 N9 C66 118.1(12)
C62 N9 Cu3 129.4(9)
C66 N9 Cu3 112.6(9)
C70 N10 C73 119.5(11)
C70 N10 Cu3 111.7(8)
C73 N10 Cu3 128.7(9)
C77 N11 C81 120.0(13)
C77 N11 Cu4 129.6(11)
C81 N11 Cu4 109.9(10)
C88 N12 C85 118.6(15)
C88 N12 Cu4 132.1(13)
C85 N12 Cu4 109.0(10)
C91 N13 C95 118.0(12)
C91 N13 Cu3 131.0(10)
C95 N13 Cu3 111.0(9)
C102 N14 C99 114.3(11)
C102 N14 Cu3 130.9(9)
C99 N14 Cu3 114.5(8)
C106 N15 C110 116.2(11)
C106 N15 Cu4 130.1(9)
C110 N15 Cu4 113.7(8)
C117 N16 C114 118.9(12)
C117 N16 Cu4 131.6(10)
C114 N16 Cu4 109.3(9)
N9 C62 C63 120.9(12)
N9 C62 C61 117.8(13)
C63 C62 C61 121.2(14)
C64 C63 C62 121.6(13)
C63 C64 C65 117.4(13)
C66 C65 C64 118.0(12)
C66 C65 C67 119.2(12)
C64 C65 C67 122.7(12)
N9 C66 C65 123.9(12)
N9 C66 C70 116.4(11)
C65 C66 C70 119.6(11)
C68 C67 C65 121.2(13)
C67 C68 C69 120.3(13)
C70 C69 C71 120.0(12)
C70 C69 C68 118.9(13)
C71 C69 C68 121.1(12)
C69 C70 N10 121.9(12)
C69 C70 C66 120.5(12)
N10 C70 C66 117.5(11)
C72 C71 C69 116.4(12)
C73 C72 C71 123.3(14)
C72 C73 N10 118.6(13)
C72 C73 C74 123.1(13)
N10 C73 C74 118.3(12)
C73 C74 C75 109.3(14)
C76 C75 C74 111(2)
C75 C76 C77 107(2)
C75A C76A C77 105.2(19)
N11 C77 C78 121.3(14)
N11 C77 C76 119.7(16)
C78 C77 C76 117.2(17)
N11 C77 C76A 115.5(15)
C78 C77 C76A 118.2(15)
C76 C77 C76A 36.5(12)
C79 C78 C77 120.7(16)
C78 C79 C80 117.0(16)
C81 C80 C79 121.8(16)
C81 C80 C82 116.9(17)
C79 C80 C82 120.8(18)
C80 C81 N11 119.0(14)
C80 C81 C85 123.5(15)
N11 C81 C85 117.3(14)
C83 C82 C80 121(2)
C82 C83 C84 120(2)
C85 C84 C86 113.5(19)
C85 C84 C83 119.9(18)
C86 C84 C83 126(2)
N12 C85 C81 119.7(13)
N12 C85 C84 122.6(16)
C81 C85 C84 117.3(16)
C87 C86 C84 125(2)
C86 C87 C88 115(2)
N12 C88 C87 124.6(19)
N12 C88 C89 116.1(16)
C87 C88 C89 118.8(18)
N13 C91 C90 117.2(13)
N13 C91 C92 121.0(14)
C90 C91 C92 121.5(13)
C93 C92 C91 121.0(14)
C92 C93 C94 120.4(13)
C95 C94 C96 120.8(15)
C95 C94 C93 115.2(14)
C96 C94 C93 124.0(13)
N13 C95 C94 124.5(13)
N13 C95 C99 118.7(11)
C94 C95 C99 116.8(13)
C97 C96 C94 119.1(14)
C96 C97 C98 123.1(14)
C99 C98 C100 116.8(13)
C99 C98 C97 119.8(14)
C100 C98 C97 123.3(14)
C98 C99 N14 127.0(13)
C98 C99 C95 120.1(12)
N14 C99 C95 112.7(11)
C101 C100 C98 120.0(13)
C100 C101 C102 118.4(13)
N14 C102 C101 123.3(12)
N14 C102 C103 116.9(12)
C101 C102 C103 119.7(12)
C102 C103 C104 112.8(11)
C105 C104 C103 113.8(11)
C104 C105 C106 114.2(12)
N15 C106 C107 120.5(12)
N15 C106 C105 116.3(13)
C107 C106 C105 123.1(12)
C108 C107 C106 122.7(14)
C107 C108 C109 120.1(14)
C110 C109 C108 115.9(12)
C110 C109 C111 118.9(13)
C108 C109 C111 125.2(13)
C109 C110 N15 124.6(12)
C109 C110 C114 120.9(12)
N15 C110 C114 114.5(12)
C112 C111 C109 121.6(14)
C111 C112 C113 121.1(13)
C115 C113 C112 123.3(13)
C115 C113 C114 117.4(14)
C112 C113 C114 119.3(12)
N16 C114 C113 122.4(12)
N16 C114 C110 119.6(12)
C113 C114 C110 118.0(12)
C113 C115 C116 118.4(14)
C115 C116 C117 119.8(15)
N16 C117 C116 122.7(14)
N16 C117 C118 117.4(13)
C116 C117 C118 119.9(14)
O132 As1 O122 176.4(5)
O132 As1 O141 93.0(4)
O122 As1 O141 88.0(4)
O132 As1 O121 90.8(5)
O122 As1 O121 88.6(4)
O141 As1 O121 173.0(4)
O132 As1 O142 88.8(4)
O122 As1 O142 94.7(4)
O141 As1 O142 88.2(4)
O121 As1 O142 86.0(4)
O132 As1 O131 88.7(4)
O122 As1 O131 87.9(4)
O141 As1 O131 90.8(4)
O121 As1 O131 95.2(4)
O142 As1 O131 177.2(4)
C121 O121 As1 111.7(8)
C126 O122 As1 111.0(8)
C131 O131 As1 111.1(8)
C136 O132 As1 110.7(8)
C141 O141 As1 111.5(8)
C146 O142 As1 110.7(8)
O121 C121 C122 126.2(13)
O121 C121 C126 115.5(12)
C122 C121 C126 118.0(14)
C121 C122 C123 118.9(15)
C122 C123 C124 121.1(15)
C125 C124 C123 118.9(15)
C126 C125 C124 119.8(14)
C125 C126 O122 124.7(13)
C125 C126 C121 122.8(13)
O122 C126 C121 112.6(13)
O131 C131 C132 124.7(12)
O131 C131 C136 114.2(13)
C132 C131 C136 121.1(14)
C131 C132 C133 120.7(14)
C132 C133 C134 119.1(15)
C135 C134 C133 119.1(15)
C134 C135 C136 121.5(15)
O132 C136 C135 126.4(13)
O132 C136 C131 115.2(13)
C135 C136 C131 118.3(16)
C142 C141 O141 124.1(12)
C142 C141 C146 122.5(13)
O141 C141 C146 113.4(12)
C141 C142 C143 114.4(13)
C144 C143 C142 123.2(14)
C143 C144 C145 120.9(15)
C146 C145 C144 118.5(13)
C145 C146 O142 124.3(12)
C145 C146 C141 120.3(13)
O142 C146 C141 115.3(13)
O172 As2 O171 88.3(4)
O172 As2 O161 176.0(4)
O171 As2 O161 88.4(4)
O172 As2 O151 94.0(4)
O171 As2 O151 87.5(5)
O161 As2 O151 88.2(5)
O172 As2 O162 89.2(4)
O171 As2 O162 97.3(4)
O161 As2 O162 88.9(4)
O151 As2 O162 174.3(5)
O172 As2 O152 90.6(4)
O171 As2 O152 175.7(4)
O161 As2 O152 92.9(4)
O151 As2 O152 88.4(5)
O162 As2 O152 86.9(4)
C151 O151 As2 108.2(9)
C156 O152 As2 107.7(10)
C161 O161 As2 109.2(8)
C166 O162 As2 108.9(9)
C171 O171 As2 110.6(7)
C176 O172 As2 111.1(8)
C156 C151 C152 123.2(18)
C156 C151 O151 114.6(13)
C152 C151 O151 122.1(17)
C151 C152 C153 120(2)
C152 C153 C154 119(2)
C155 C154 C153 123(2)
C154 C155 C156 113.9(19)
C151 C156 O152 118.8(14)
C151 C156 C155 121.8(16)
O152 C156 C155 119.2(16)
O161 C161 C166 117.0(14)
O161 C161 C162 122.7(14)
C166 C161 C162 120.3(16)
C161 C162 C163 116.6(16)
C164 C163 C162 123.5(18)
C163 C164 C165 120(2)
C166 C165 C164 117.1(16)
C161 C166 O162 114.7(14)
C161 C166 C165 122.1(15)
O162 C166 C165 123.2(14)
C172 C171 O171 126.7(12)
C172 C171 C176 119.4(13)
O171 C171 C176 113.9(11)
C173 C172 C171 122.0(15)
C172 C173 C174 120.9(15)
C173 C174 C175 120.2(15)
C176 C175 C174 117.8(13)
O172 C176 C175 125.0(12)
O172 C176 C171 115.4(12)
C175 C176 C171 119.6(12)
O201 As3 O202 89.0(4)
O201 As3 O192 88.0(4)
O202 As3 O192 95.2(4)
O201 As3 O191 176.4(4)
O202 As3 O191 91.0(4)
O192 As3 O191 88.4(4)
O201 As3 O182 96.1(4)
O202 As3 O182 88.3(4)
O192 As3 O182 174.7(4)
O191 As3 O182 87.5(4)
O201 As3 O181 87.9(4)
O202 As3 O181 174.8(4)
O192 As3 O181 88.9(5)
O191 As3 O181 92.4(4)
O182 As3 O181 88.0(4)
C181 O181 As3 109.6(8)
C186 O182 As3 109.1(8)
C191 O191 As3 112.3(9)
C196 O192 As3 110.6(8)
C201 O201 As3 109.5(8)
C206 O202 As3 110.6(8)
C182 C181 C186 123.5(16)
C182 C181 O181 121.6(14)
C186 C181 O181 114.8(14)
C181 C182 C183 116.6(16)
C184 C183 C182 120.8(18)
C185 C184 C183 119.6(18)
C186 C185 C184 118.5(17)
C181 C186 C185 120.8(15)
C181 C186 O182 117.1(14)
C185 C186 O182 122.1(14)
O191 C191 C192 125.9(14)
O191 C191 C196 112.9(13)
C192 C191 C196 120.7(13)
C191 C192 C193 116.8(15)
C194 C193 C192 122.7(15)
C193 C194 C195 119.8(16)
C196 C195 C194 118.7(17)
C195 C196 O192 123.9(15)
C195 C196 C191 120.8(16)
O192 C196 C191 115.3(12)
O201 C201 C206 116.4(12)
O201 C201 C202 124.0(13)
C206 C201 C202 119.5(13)
C203 C202 C201 117.4(14)
C204 C203 C202 122.1(14)
C203 C204 C205 120.4(13)
C206 C205 C204 118.5(14)
C205 C206 O202 125.3(13)
C205 C206 C201 121.9(14)
O202 C206 C201 112.7(12)
O211 As4 O232 87.6(5)
O211 As4 O222 90.3(5)
O232 As4 O222 88.9(4)
O211 As4 O221 93.5(5)
O232 As4 O221 177.3(4)
O222 As4 O221 88.6(4)
O211 As4 O212 87.9(5)
O232 As4 O212 94.8(4)
O222 As4 O212 175.9(4)
O221 As4 O212 87.8(4)
O211 As4 O231 174.1(5)
O232 As4 O231 88.8(4)
O222 As4 O231 94.3(4)
O221 As4 O231 90.4(4)
O212 As4 O231 87.8(4)
C211 O211 As4 111.7(9)
C216 O212 As4 110.8(10)
C221 O221 As4 112.3(8)
C226 O222 As4 110.1(8)
C231 O231 As4 109.2(7)
C236 O232 As4 110.7(8)
C212 C211 O211 124.8(15)
C212 C211 C216 120.5(16)
O211 C211 C216 114.6(14)
C211 C212 C213 117.7(18)
C214 C213 C212 122(2)
C213 C214 C215 119(2)
C216 C215 C214 121.0(18)
C215 C216 O212 125.8(17)
C215 C216 C211 119.3(17)
O212 C216 C211 114.9(14)
O221 C221 C222 128.3(13)
O221 C221 C226 114.5(12)
C222 C221 C226 117.1(14)
C221 C222 C223 123.1(15)
C222 C223 C224 116.0(15)
C225 C224 C223 124.9(15)
C224 C225 C226 116.4(14)
C225 C226 O222 123.2(13)
C225 C226 C221 122.5(14)
O222 C226 C221 114.3(12)
C232 C231 O231 123.5(13)
C232 C231 C236 120.8(14)
O231 C231 C236 115.6(12)
C231 C232 C233 119.0(15)
C232 C233 C234 121.1(16)
C233 C234 C235 121.1(15)
C236 C235 C234 116.2(14)
O232 C236 C235 123.4(13)
O232 C236 C231 115.1(12)
C235 C236 C231 121.4(14)

loop_
_geom_bond_atom_site_label_1
_geom_bond_atom_site_label_2
_geom_bond_distance
Cu1 N1 2.008(10)
Cu1 N6 2.014(11)
Cu1 N5 2.033(11)
Cu1 N2 2.035(10)
Cu2 N4 2.002(14)
Cu2 N7 2.009(10)
Cu2 N3 2.035(12)
Cu2 N8 2.091(13)
N1 C6 1.336(15)
N1 C2 1.340(17)
N2 C10 1.313(15)
N2 C13 1.333(15)
N3 C17 1.34(2)
N3 C21 1.378(19)
N4 C28 1.35(2)
N4 C25 1.356(19)
N5 C35 1.351(16)
N5 C31 1.360(18)
N6 C42 1.348(17)
N6 C39 1.409(17)
N7 C46 1.317(15)
N7 C50 1.364(15)
N8 C57 1.352(17)
N8 C54 1.399(16)
C1 C2 1.480(19)
C2 C3 1.43(2)
C3 C4 1.41(2)
C4 C5 1.344(19)
C5 C6 1.422(18)
C5 C7 1.463(19)
C6 C10 1.435(16)
C7 C8 1.311(18)
C8 C9 1.479(18)
C9 C11 1.379(18)
C9 C10 1.461(17)
C11 C12 1.332(17)
C12 C13 1.387(17)
C13 C14 1.509(17)
C14 C15 1.48(2)
C15 C16 1.38(3)
C16 C17 1.59(3)
C17 C18 1.34(2)
C18 C19 1.44(2)
C19 C20 1.35(2)
C20 C21 1.39(2)
C20 C22 1.50(3)
C21 C25 1.44(2)
C22 C23 1.40(3)
C23 C24 1.39(3)
C24 C25 1.40(2)
C24 C26 1.41(3)
C26 C27 1.39(3)
C27 C28 1.38(2)
C28 C29 1.46(2)
C30 C31 1.48(2)
C31 C32 1.382(19)
C32 C33 1.31(2)
C33 C34 1.43(2)
C34 C35 1.380(18)
C34 C36 1.43(2)
C35 C39 1.41(2)
C36 C37 1.35(2)
C37 C38 1.43(2)
C38 C40 1.37(2)
C38 C39 1.425(19)
C40 C41 1.295(19)
C41 C42 1.429(19)
C42 C43 1.536(19)
C43 C44 1.60(2)
C44 C45 1.527(19)
C45 C46 1.499(19)
C46 C47 1.399(19)
C47 C48 1.37(2)
C48 C49 1.438(18)
C49 C50 1.370(18)
C49 C51 1.406(18)
C50 C54 1.437(18)
C51 C52 1.363(19)
C52 C53 1.426(19)
C53 C54 1.340(18)
C53 C55 1.442(18)
C55 C56 1.394(19)
C56 C57 1.37(2)
C57 C58 1.49(2)
Cu3 N14 2.004(11)
Cu3 N13 2.016(11)
Cu3 N10 2.045(11)
Cu3 N9 2.054(11)
Cu4 N15 1.974(11)
Cu4 N12 2.042(13)
Cu4 N11 2.065(12)
Cu4 N16 2.085(11)
N9 C62 1.331(17)
N9 C66 1.345(16)
N10 C70 1.361(16)
N10 C73 1.379(16)
N11 C77 1.304(18)
N11 C81 1.385(18)
N12 C88 1.31(2)
N12 C85 1.395(19)
N13 C91 1.319(17)
N13 C95 1.361(17)
N14 C102 1.359(16)
N14 C99 1.366(15)
N15 C106 1.340(15)
N15 C110 1.402(16)
N16 C117 1.309(16)
N16 C114 1.351(16)
C61 C62 1.487(19)
C62 C63 1.389(19)
C63 C64 1.368(19)
C64 C65 1.400(18)
C65 C66 1.377(17)
C65 C67 1.451(18)
C66 C70 1.454(18)
C67 C68 1.324(18)
C68 C69 1.478(18)
C69 C70 1.358(17)
C69 C71 1.408(19)
C71 C72 1.38(2)
C72 C73 1.368(19)
C73 C74 1.495(18)
C74 C75 1.54(3)
C75 C76 1.50(4)
C76 C77 1.56(3)
C75A C76A 1.55(3)
C76A C77 1.60(3)
C77 C78 1.41(2)
C78 C79 1.35(2)
C79 C80 1.39(2)
C80 C81 1.37(2)
C80 C82 1.49(2)
C81 C85 1.41(2)
C82 C83 1.31(3)
C83 C84 1.45(3)
C84 C85 1.41(2)
C84 C86 1.42(3)
C86 C87 1.38(3)
C87 C88 1.39(3)
C88 C89 1.55(3)
C90 C91 1.39(2)
C91 C92 1.445(19)
C92 C93 1.32(2)
C93 C94 1.43(2)
C94 C95 1.420(17)
C94 C96 1.425(19)
C95 C99 1.484(19)
C96 C97 1.35(2)
C97 C98 1.41(2)
C98 C99 1.355(18)
C98 C100 1.39(2)
C100 C101 1.39(2)
C101 C102 1.402(19)
C102 C103 1.503(18)
C103 C104 1.523(18)
C104 C105 1.484(18)
C105 C106 1.502(18)
C106 C107 1.43(2)
C107 C108 1.293(19)
C108 C109 1.428(18)
C109 C110 1.385(18)
C109 C111 1.431(18)
C110 C114 1.433(17)
C111 C112 1.336(18)
C112 C113 1.419(19)
C113 C115 1.389(19)
C113 C114 1.432(18)
C115 C116 1.40(2)
C116 C117 1.40(2)
C117 C118 1.520(19)
As1 O132 1.815(10)
As1 O122 1.823(9)
As1 O141 1.828(8)
As1 O121 1.828(9)
As1 O142 1.830(9)
As1 O131 1.848(9)
O121 C121 1.344(16)
O122 C126 1.408(15)
O131 C131 1.356(15)
O132 C136 1.377(19)
O141 C141 1.378(15)
O142 C146 1.368(15)
C121 C122 1.366(18)
C121 C126 1.429(19)
C122 C123 1.42(2)
C123 C124 1.42(2)
C124 C125 1.364(19)
C125 C126 1.36(2)
C131 C132 1.358(18)
C131 C136 1.417(19)
C132 C133 1.38(2)
C133 C134 1.45(2)
C134 C135 1.36(2)
C135 C136 1.40(2)
C141 C142 1.356(18)
C141 C146 1.414(18)
C142 C143 1.41(2)
C143 C144 1.35(2)
C144 C145 1.37(2)
C145 C146 1.341(19)
As2 O172 1.824(8)
As2 O171 1.827(8)
As2 O161 1.832(9)
As2 O151 1.834(10)
As2 O162 1.847(9)
As2 O152 1.856(9)
O151 C151 1.400(18)
O152 C156 1.350(17)
O161 C161 1.358(17)
O162 C166 1.384(17)
O171 C171 1.372(15)
O172 C176 1.341(15)
C151 C156 1.33(2)
C151 C152 1.34(2)
C152 C153 1.37(3)
C153 C154 1.42(4)
C154 C155 1.40(3)
C155 C156 1.44(2)
C161 C166 1.38(2)
C161 C162 1.41(2)
C162 C163 1.42(2)
C163 C164 1.33(3)
C164 C165 1.43(2)
C165 C166 1.41(2)
C171 C172 1.360(19)
C171 C176 1.413(18)
C172 C173 1.33(2)
C173 C174 1.37(2)
C174 C175 1.42(2)
C175 C176 1.392(19)
As3 O201 1.802(9)
As3 O202 1.820(9)
As3 O192 1.823(10)
As3 O191 1.824(9)
As3 O182 1.837(9)
As3 O181 1.841(10)
O181 C181 1.398(18)
O182 C186 1.379(16)
O191 C191 1.379(15)
O192 C196 1.387(17)
O201 C201 1.363(16)
O202 C206 1.369(15)
C181 C182 1.32(2)
C181 C186 1.340(19)
C182 C183 1.40(2)
C183 C184 1.38(3)
C184 C185 1.36(2)
C185 C186 1.36(2)
C191 C192 1.38(2)
C191 C196 1.41(2)
C192 C193 1.41(2)
C193 C194 1.38(2)
C194 C195 1.40(2)
C195 C196 1.38(2)
C201 C206 1.404(19)
C201 C202 1.406(19)
C202 C203 1.401(19)
C203 C204 1.36(2)
C204 C205 1.41(2)
C205 C206 1.357(18)
As4 O211 1.814(10)
As4 O232 1.816(9)
As4 O222 1.831(9)
As4 O221 1.836(9)
As4 O212 1.847(10)
As4 O231 1.847(9)
O211 C211 1.359(18)
O212 C216 1.351(18)
O221 C221 1.331(16)
O222 C226 1.390(17)
O231 C231 1.369(16)
O232 C236 1.364(16)
C211 C212 1.33(2)
C211 C216 1.41(2)
C212 C213 1.43(2)
C213 C214 1.29(3)
C214 C215 1.40(2)
C215 C216 1.34(2)
C221 C222 1.352(19)
C221 C226 1.44(2)
C222 C223 1.39(2)
C223 C224 1.41(2)
C224 C225 1.35(2)
C225 C226 1.373(19)
C231 C232 1.346(19)
C231 C236 1.394(19)
C232 C233 1.37(2)
C233 C234 1.37(2)
C234 C235 1.40(2)
C235 C236 1.378(19)

loop_
_geom_torsion_atom_site_label_1
_geom_torsion_atom_site_label_2
_geom_torsion_atom_site_label_3
_geom_torsion_atom_site_label_4
_geom_torsion
N6 Cu1 N1 C6 -138.6(9)
N5 Cu1 N1 C6 120.5(9)
N2 Cu1 N1 C6 -0.7(9)
N6 Cu1 N1 C2 44.9(14)
N5 Cu1 N1 C2 -56.1(14)
N2 Cu1 N1 C2 -177.3(13)
N1 Cu1 N2 C10 -0.6(9)
N6 Cu1 N2 C10 123.6(9)
N5 Cu1 N2 C10 -125.1(9)
N1 Cu1 N2 C13 175.9(12)
N6 Cu1 N2 C13 -60.0(14)
N5 Cu1 N2 C13 51.3(13)
N4 Cu2 N3 C17 177.5(15)
N7 Cu2 N3 C17 -36.6(16)
N8 Cu2 N3 C17 67.8(15)
N4 Cu2 N3 C21 8.3(10)
N7 Cu2 N3 C21 154.2(9)
N8 Cu2 N3 C21 -101.4(10)
N7 Cu2 N4 C28 36.8(16)
N3 Cu2 N4 C28 -176.2(14)
N8 Cu2 N4 C28 -62.5(15)
N7 Cu2 N4 C25 -156.1(9)
N3 Cu2 N4 C25 -9.0(11)
N8 Cu2 N4 C25 104.6(11)
N1 Cu1 N5 C35 120.1(9)
N6 Cu1 N5 C35 -0.3(9)
N2 Cu1 N5 C35 -138.7(9)
N1 Cu1 N5 C31 -63.0(13)
N6 Cu1 N5 C31 176.6(13)
N2 Cu1 N5 C31 38.3(14)
N1 Cu1 N6 C42 49.1(14)
N5 Cu1 N6 C42 173.6(13)
N2 Cu1 N6 C42 -60.7(14)
N1 Cu1 N6 C39 -123.9(8)
N5 Cu1 N6 C39 0.7(8)
N2 Cu1 N6 C39 126.4(8)
N4 Cu2 N7 C46 64.5(13)
N3 Cu2 N7 C46 -66.5(13)
N8 Cu2 N7 C46 176.1(12)
N4 Cu2 N7 C50 -115.4(9)
N3 Cu2 N7 C50 113.7(9)
N8 Cu2 N7 C50 -3.7(8)
N4 Cu2 N8 C57 -45.2(14)
N7 Cu2 N8 C57 -178.1(13)
N3 Cu2 N8 C57 46.1(14)
N4 Cu2 N8 C54 137.0(9)
N7 Cu2 N8 C54 4.2(8)
N3 Cu2 N8 C54 -131.6(8)
C6 N1 C2 C3 2(2)
Cu1 N1 C2 C3 178.1(12)
C6 N1 C2 C1 -179.7(13)
Cu1 N1 C2 C1 -3(2)
N1 C2 C3 C4 2(3)
C1 C2 C3 C4 -176.9(16)
C2 C3 C4 C5 -2(3)
C3 C4 C5 C6 -1(2)
C3 C4 C5 C7 -172.8(15)
C2 N1 C6 C5 -5(2)
Cu1 N1 C6 C5 178.1(11)
C2 N1 C6 C10 178.9(12)
Cu1 N1 C6 C10 1.9(15)
C4 C5 C6 N1 5(2)
C7 C5 C6 N1 176.7(13)
C4 C5 C6 C10 -179.3(13)
C7 C5 C6 C10 -7(2)
C4 C5 C7 C8 178.1(15)
C6 C5 C7 C8 6(2)
C5 C7 C8 C9 -4(2)
C7 C8 C9 C11 179.3(14)
C7 C8 C9 C10 3(2)
C13 N2 C10 C6 -175.1(12)
Cu1 N2 C10 C6 1.8(15)
C13 N2 C10 C9 -0.5(19)
Cu1 N2 C10 C9 176.4(10)
N1 C6 C10 N2 -2.5(18)
C5 C6 C10 N2 -178.9(12)
N1 C6 C10 C9 -177.3(12)
C5 C6 C10 C9 6.3(19)
C11 C9 C10 N2 4.8(19)
C8 C9 C10 N2 -178.7(12)
C11 C9 C10 C6 179.4(12)
C8 C9 C10 C6 -4.1(18)
C10 C9 C11 C12 -5.6(19)
C8 C9 C11 C12 178.2(13)
C9 C11 C12 C13 2(2)
C10 N2 C13 C12 -3(2)
Cu1 N2 C13 C12 -179.2(10)
C10 N2 C13 C14 177.4(12)
Cu1 N2 C13 C14 1.2(18)
C11 C12 C13 N2 2(2)
C11 C12 C13 C14 -178.3(13)
N2 C13 C14 C15 88.3(19)
C12 C13 C14 C15 -91.3(19)
C13 C14 C15 C16 50(3)
C14 C15 C16 C17 168(2)
C21 N3 C17 C18 -5(3)
Cu2 N3 C17 C18 -173.8(14)
C21 N3 C17 C16 165.5(16)
Cu2 N3 C17 C16 -3(2)
C15 C16 C17 N3 134(2)
C15 C16 C17 C18 -54(3)
N3 C17 C18 C19 3(3)
C16 C17 C18 C19 -167.0(17)
C17 C18 C19 C20 2(2)
C18 C19 C20 C21 -5(2)
C18 C19 C20 C22 172.1(16)
C17 N3 C21 C20 1(2)
Cu2 N3 C21 C20 172.5(12)
C17 N3 C21 C25 -177.6(13)
Cu2 N3 C21 C25 -6.2(15)
C19 C20 C21 N3 4(2)
C22 C20 C21 N3 -173.4(15)
C19 C20 C21 C25 -177.8(15)
C22 C20 C21 C25 5(2)
C19 C20 C22 C23 177(2)
C21 C20 C22 C23 -6(3)
C20 C22 C23 C24 4(4)
C22 C23 C24 C25 -1(4)
C22 C23 C24 C26 175(2)
C28 N4 C25 C24 -1(2)
Cu2 N4 C25 C24 -169.7(14)
C28 N4 C25 C21 177.1(14)
Cu2 N4 C25 C21 8.4(17)
C23 C24 C25 N4 178(2)
C26 C24 C25 N4 1(3)
C23 C24 C25 C21 0(3)
C26 C24 C25 C21 -176.9(16)
N3 C21 C25 N4 -1(2)
C20 C21 C25 N4 179.9(15)
N3 C21 C25 C24 176.8(14)
C20 C21 C25 C24 -2(2)
C23 C24 C26 C27 -179(2)
C25 C24 C26 C27 -3(3)
C24 C26 C27 C28 4(3)
C25 N4 C28 C27 2(2)
Cu2 N4 C28 C27 168.7(14)
C25 N4 C28 C29 -179.9(15)
Cu2 N4 C28 C29 -13(2)
C26 C27 C28 N4 -4(3)
C26 C27 C28 C29 178.5(19)
C35 N5 C31 C32 -2.5(19)
Cu1 N5 C31 C32 -179.4(10)
C35 N5 C31 C30 176.7(11)
Cu1 N5 C31 C30 -0.2(19)
N5 C31 C32 C33 -1(2)
C30 C31 C32 C33 -179.7(15)
C31 C32 C33 C34 5(2)
C32 C33 C34 C35 -7(2)
C32 C33 C34 C36 173.7(14)
C31 N5 C35 C34 0.6(19)
Cu1 N5 C35 C34 178.0(11)
C31 N5 C35 C39 -177.5(12)
Cu1 N5 C35 C39 -0.1(15)
C36 C34 C35 N5 -176.6(13)
C33 C34 C35 N5 4(2)
C36 C34 C35 C39 2(2)
C33 C34 C35 C39 -177.8(13)
C35 C34 C36 C37 -4(2)
C33 C34 C36 C37 175.0(15)
C34 C36 C37 C38 4(2)
C36 C37 C38 C40 -179.0(16)
C36 C37 C38 C39 -1(2)
C42 N6 C39 C35 -174.9(13)
Cu1 N6 C39 C35 -1.0(14)
C42 N6 C39 C38 5.7(19)
Cu1 N6 C39 C38 179.7(10)
N5 C35 C39 N6 0.7(18)
C34 C35 C39 N6 -177.5(12)
N5 C35 C39 C38 -179.9(12)
C34 C35 C39 C38 2(2)
C40 C38 C39 N6 -4(2)
C37 C38 C39 N6 177.0(12)
C40 C38 C39 C35 176.3(14)
C37 C38 C39 C35 -2(2)
C39 C38 C40 C41 2(2)
C37 C38 C40 C41 -179.8(15)
C38 C40 C41 C42 0(3)
C39 N6 C42 C41 -4(2)
Cu1 N6 C42 C41 -176.9(10)
C39 N6 C42 C43 177.9(12)
Cu1 N6 C42 C43 5(2)
C40 C41 C42 N6 2(2)
C40 C41 C42 C43 179.4(15)
N6 C42 C43 C44 111.6(14)
C41 C42 C43 C44 -66.0(18)
C42 C43 C44 C45 170.9(11)
C43 C44 C45 C46 65.7(15)
C50 N7 C46 C47 -1.4(19)
Cu2 N7 C46 C47 178.8(10)
C50 N7 C46 C45 -179.3(11)
Cu2 N7 C46 C45 0.8(18)
C44 C45 C46 N7 89.3(16)
C44 C45 C46 C47 -88.7(16)
N7 C46 C47 C48 3(2)
C45 C46 C47 C48 -178.7(13)
C46 C47 C48 C49 -2(2)
C47 C48 C49 C50 -0.6(19)
C47 C48 C49 C51 179.4(13)
C46 N7 C50 C49 -1.8(18)
Cu2 N7 C50 C49 178.1(10)
C46 N7 C50 C54 -177.2(11)
Cu2 N7 C50 C54 2.7(13)
C51 C49 C50 N7 -177.3(12)
C48 C49 C50 N7 2.7(19)
C51 C49 C50 C54 -1.7(19)
C48 C49 C50 C54 178.3(11)
C50 C49 C51 C52 -3(2)
C48 C49 C51 C52 177.1(13)
C49 C51 C52 C53 4(2)
C51 C52 C53 C54 -1(2)
C51 C52 C53 C55 179.6(13)
C52 C53 C54 N8 176.2(12)
C55 C53 C54 N8 -4.6(19)
C52 C53 C54 C50 -4(2)
C55 C53 C54 C50 175.6(11)
C57 N8 C54 C53 -1.9(19)
Cu2 N8 C54 C53 176.2(10)
C57 N8 C54 C50 178.0(12)
Cu2 N8 C54 C50 -4.0(13)
N7 C50 C54 C53 -179.1(11)
C49 C50 C54 C53 5.0(18)
N7 C50 C54 N8 1.1(16)
C49 C50 C54 N8 -174.8(11)
C54 C53 C55 C56 5.6(19)
C52 C53 C55 C56 -175.1(13)
C53 C55 C56 C57 -1(2)
C54 N8 C57 C56 7(2)
Cu2 N8 C57 C56 -170.5(11)
C54 N8 C57 C58 -174.2(14)
Cu2 N8 C57 C58 8(2)
C55 C56 C57 N8 -6(2)
C55 C56 C57 C58 175.6(16)
N14 Cu3 N9 C62 40.6(13)
N13 Cu3 N9 C62 -60.4(13)
N10 Cu3 N9 C62 179.6(12)
N14 Cu3 N9 C66 -139.9(9)
N13 Cu3 N9 C66 119.0(9)
N10 Cu3 N9 C66 -0.9(9)
N14 Cu3 N10 C70 122.0(9)
N13 Cu3 N10 C70 -124.7(9)
N9 Cu3 N10 C70 -0.8(9)
N14 Cu3 N10 C73 -58.3(13)
N13 Cu3 N10 C73 55.0(12)
N9 Cu3 N10 C73 179.0(11)
N15 Cu4 N11 C77 -31.2(17)
N12 Cu4 N11 C77 177.9(15)
N16 Cu4 N11 C77 70.1(15)
N15 Cu4 N11 C81 157.4(9)
N12 Cu4 N11 C81 6.5(10)
N16 Cu4 N11 C81 -101.3(10)
N15 Cu4 N12 C88 27.0(19)
N11 Cu4 N12 C88 -179.7(17)
N16 Cu4 N12 C88 -70.7(17)
N15 Cu4 N12 C85 -159.4(9)
N11 Cu4 N12 C85 -6.1(11)
N16 Cu4 N12 C85 102.9(11)
N14 Cu3 N13 C91 178.6(14)
N10 Cu3 N13 C91 38.0(15)
N9 Cu3 N13 C91 -62.1(15)
N14 Cu3 N13 C95 1.7(9)
N10 Cu3 N13 C95 -138.9(8)
N9 Cu3 N13 C95 121.0(9)
N13 Cu3 N14 C102 173.0(12)
N10 Cu3 N14 C102 -60.7(14)
N9 Cu3 N14 C102 48.6(13)
N13 Cu3 N14 C99 -1.2(9)
N10 Cu3 N14 C99 125.1(9)
N9 Cu3 N14 C99 -125.7(9)
N12 Cu4 N15 C106 67.7(12)
N11 Cu4 N15 C106 -71.3(13)
N16 Cu4 N15 C106 176.9(11)
N12 Cu4 N15 C110 -108.8(9)
N11 Cu4 N15 C110 112.1(9)
N16 Cu4 N15 C110 0.3(8)
N15 Cu4 N16 C117 175.9(12)
N12 Cu4 N16 C117 -51.7(13)
N11 Cu4 N16 C117 38.3(13)
N15 Cu4 N16 C114 1.6(8)
N12 Cu4 N16 C114 134.1(8)
N11 Cu4 N16 C114 -136.0(8)
C66 N9 C62 C63 3(2)
Cu3 N9 C62 C63 -177.2(10)
C66 N9 C62 C61 179.2(13)
Cu3 N9 C62 C61 -1(2)
N9 C62 C63 C64 -3(2)
C61 C62 C63 C64 -178.7(15)
C62 C63 C64 C65 0(2)
C63 C64 C65 C66 3(2)
C63 C64 C65 C67 -179.6(14)
C62 N9 C66 C65 -1(2)
Cu3 N9 C66 C65 179.7(10)
C62 N9 C66 C70 -178.1(12)
Cu3 N9 C66 C70 2.3(14)
C64 C65 C66 N9 -2(2)
C67 C65 C66 N9 179.9(12)
C64 C65 C66 C70 175.0(12)
C67 C65 C66 C70 -2.8(19)
C66 C65 C67 C68 -2(2)
C64 C65 C67 C68 -179.8(14)
C65 C67 C68 C69 6(2)
C67 C68 C69 C70 -5(2)
C67 C68 C69 C71 173.6(14)
C71 C69 C70 N10 6(2)
C68 C69 C70 N10 -175.5(12)
C71 C69 C70 C66 -178.5(12)
C68 C69 C70 C66 -0.1(19)
C73 N10 C70 C69 -2.0(19)
Cu3 N10 C70 C69 177.8(10)
C73 N10 C70 C66 -177.5(11)
Cu3 N10 C70 C66 2.3(14)
N9 C66 C70 C69 -178.7(12)
C65 C66 C70 C69 4(2)
N9 C66 C70 N10 -3.2(18)
C65 C66 C70 N10 179.4(12)
C70 C69 C71 C72 -7(2)
C68 C69 C71 C72 174.9(12)
C69 C71 C72 C73 4(2)
C71 C72 C73 N10 0(2)
C71 C72 C73 C74 -176.9(13)
C70 N10 C73 C72 -1.2(19)
Cu3 N10 C73 C72 179.0(10)
C70 N10 C73 C74 176.1(12)
Cu3 N10 C73 C74 -3.7(18)
C72 C73 C74 C75 -57(2)
N10 C73 C74 C75 125.7(15)
C73 C74 C75 C76 -77(2)
C74 C75 C76 C77 -178.5(17)
C81 N11 C77 C78 0(2)
Cu4 N11 C77 C78 -171.1(13)
C81 N11 C77 C76 -164.8(17)
Cu4 N11 C77 C76 25(2)
C81 N11 C77 C76A 154.0(15)
Cu4 N11 C77 C76A -17(2)
C75 C76 C77 N11 -136(2)
C75 C76 C77 C78 59(3)
C75 C76 C77 C76A -42(2)
C75A C76A C77 N11 134.4(19)
C75A C76A C77 C78 -70(2)
C75A C76A C77 C76 28(2)
N11 C77 C78 C79 3(3)
C76 C77 C78 C79 167.3(19)
C76A C77 C78 C79 -151.3(18)
C77 C78 C79 C80 -2(3)
C78 C79 C80 C81 0(3)
C78 C79 C80 C82 171.5(18)
C79 C80 C81 N11 2(2)
C82 C80 C81 N11 -169.8(16)
C79 C80 C81 C85 178.3(16)
C82 C80 C81 C85 6(3)
C77 N11 C81 C80 -2(2)
Cu4 N11 C81 C80 170.4(12)
C77 N11 C81 C85 -178.1(15)
Cu4 N11 C81 C85 -5.7(16)
C81 C80 C82 C83 -2(3)
C79 C80 C82 C83 -175(2)
C80 C82 C83 C84 -5(4)
C82 C83 C84 C85 9(4)
C82 C83 C84 C86 177(3)
C88 N12 C85 C81 179.6(16)
Cu4 N12 C85 C81 5.0(18)
C88 N12 C85 C84 7(3)
Cu4 N12 C85 C84 -168.0(16)
C80 C81 C85 N12 -175.4(15)
N11 C81 C85 N12 1(2)
C80 C81 C85 C84 -2(3)
N11 C81 C85 C84 173.9(17)
C86 C84 C85 N12 -2(3)
C83 C84 C85 N12 168(2)
C86 C84 C85 C81 -175.2(19)
C83 C84 C85 C81 -6(3)
C85 C84 C86 C87 1(4)
C83 C84 C86 C87 -168(3)
C84 C86 C87 C88 -4(4)
C85 N12 C88 C87 -10(3)
Cu4 N12 C88 C87 162.7(17)
C85 N12 C88 C89 177.6(15)
Cu4 N12 C88 C89 -9(3)
C86 C87 C88 N12 9(3)
C86 C87 C88 C89 -179(2)
C95 N13 C91 C90 172.3(14)
Cu3 N13 C91 C90 -4(2)
C95 N13 C91 C92 -1(2)
Cu3 N13 C91 C92 -177.8(11)
N13 C91 C92 C93 0(2)
C90 C91 C92 C93 -172.7(17)
C91 C92 C93 C94 1(2)
C92 C93 C94 C95 -2(2)
C92 C93 C94 C96 -179.9(14)
C91 N13 C95 C94 0(2)
Cu3 N13 C95 C94 177.8(10)
C91 N13 C95 C99 -179.3(13)
Cu3 N13 C95 C99 -2.0(15)
C96 C94 C95 N13 179.2(12)
C93 C94 C95 N13 0.8(19)
C96 C94 C95 C99 -1.0(19)
C93 C94 C95 C99 -179.4(12)
C95 C94 C96 C97 -2(2)
C93 C94 C96 C97 175.9(13)
C94 C96 C97 C98 1(2)
C96 C97 C98 C99 3(2)
C96 C97 C98 C100 -178.4(14)
C100 C98 C99 N14 0(2)
C97 C98 C99 N14 178.2(13)
C100 C98 C99 C95 174.9(13)
C97 C98 C99 C95 -7(2)
C102 N14 C99 C98 1(2)
Cu3 N14 C99 C98 175.8(12)
C102 N14 C99 C95 -174.8(11)
Cu3 N14 C99 C95 0.5(14)
N13 C95 C99 C98 -174.7(12)
C94 C95 C99 C98 5.6(19)
N13 C95 C99 N14 1.1(17)
C94 C95 C99 N14 -178.7(11)
C99 C98 C100 C101 -2(2)
C97 C98 C100 C101 -179.9(14)
C98 C100 C101 C102 3(2)
C99 N14 C102 C101 0.7(19)
Cu3 N14 C102 C101 -173.6(11)
C99 N14 C102 C103 -177.5(11)
Cu3 N14 C102 C103 8.2(18)
C100 C101 C102 N14 -2(2)
C100 C101 C102 C103 175.9(13)
N14 C102 C103 C104 111.6(14)
C101 C102 C103 C104 -66.7(17)
C102 C103 C104 C105 170.1(12)
C103 C104 C105 C106 64.9(16)
C110 N15 C106 C107 -2.4(17)
Cu4 N15 C106 C107 -178.9(9)
C110 N15 C106 C105 179.2(11)
Cu4 N15 C106 C105 2.7(17)
C104 C105 C106 N15 85.8(15)
C104 C105 C106 C107 -92.6(15)
N15 C106 C107 C108 1(2)
C105 C106 C107 C108 179.6(14)
C106 C107 C108 C109 1(2)
C107 C108 C109 C110 -2(2)
C107 C108 C109 C111 177.9(14)
C108 C109 C110 N15 1.3(19)
C111 C109 C110 N15 -179.1(12)
C108 C109 C110 C114 -178.4(12)
C111 C109 C110 C114 1.3(19)
C106 N15 C110 C109 1.1(18)
Cu4 N15 C110 C109 178.2(10)
C106 N15 C110 C114 -179.2(10)
Cu4 N15 C110 C114 -2.1(13)
C110 C109 C111 C112 -2(2)
C108 C109 C111 C112 177.9(13)
C109 C111 C112 C113 -1(2)
C111 C112 C113 C115 -175.3(13)
C111 C112 C113 C114 4.9(19)
C117 N16 C114 C113 2.9(18)
Cu4 N16 C114 C113 178.0(10)
C117 N16 C114 C110 -178.5(11)
Cu4 N16 C114 C110 -3.4(14)
C115 C113 C114 N16 -6.3(19)
C112 C113 C114 N16 173.4(11)
C115 C113 C114 C110 175.0(12)
C112 C113 C114 C110 -5.2(17)
C109 C110 C114 N16 -176.5(12)
N15 C110 C114 N16 3.8(16)
C109 C110 C114 C113 2.2(18)
N15 C110 C114 C113 -177.5(11)
C112 C113 C115 C116 -173.8(13)
C114 C113 C115 C116 6(2)
C113 C115 C116 C117 -3(2)
C114 N16 C117 C116 1(2)
Cu4 N16 C117 C116 -173.0(11)
C114 N16 C117 C118 -179.3(13)
Cu4 N16 C117 C118 6.9(19)
C115 C116 C117 N16 -1(2)
C115 C116 C117 C118 179.1(14)
O132 As1 O121 C121 176.4(9)
O122 As1 O121 C121 -7.1(9)
O141 As1 O121 C121 53(4)
O142 As1 O121 C121 87.7(9)
O131 As1 O121 C121 -94.9(9)
O132 As1 O122 C126 86(7)
O141 As1 O122 C126 -168.3(8)
O121 As1 O122 C126 5.6(8)
O142 As1 O122 C126 -80.3(8)
O131 As1 O122 C126 100.8(8)
O132 As1 O131 C131 2.8(9)
O122 As1 O131 C131 -176.3(9)
O141 As1 O131 C131 95.8(8)
O121 As1 O131 C131 -87.9(9)
O142 As1 O131 C131 26(9)
O122 As1 O132 C136 13(7)
O141 As1 O132 C136 -93.5(8)
O121 As1 O132 C136 92.4(9)
O142 As1 O132 C136 178.3(8)
O131 As1 O132 C136 -2.8(8)
O132 As1 O141 C141 -81.2(8)
O122 As1 O141 C141 102.3(8)
O121 As1 O141 C141 42(4)
O142 As1 O141 C141 7.5(8)
O131 As1 O141 C141 -169.8(8)
O132 As1 O142 C146 84.5(9)
O122 As1 O142 C146 -96.3(9)
O141 As1 O142 C146 -8.5(9)
O121 As1 O142 C146 175.4(9)
O131 As1 O142 C146 61(9)
As1 O121 C121 C122 -166.1(11)
As1 O121 C121 C126 7.1(15)
O121 C121 C122 C123 -179.3(14)
C126 C121 C122 C123 8(2)
C121 C122 C123 C124 -4(2)
C122 C123 C124 C125 0(2)
C123 C124 C125 C126 0(2)
C124 C125 C126 O122 -174.7(13)
C124 C125 C126 C121 4(2)
As1 O122 C126 C125 176.0(11)
As1 O122 C126 C121 -3.0(14)
O121 C121 C126 C125 178.3(12)
C122 C121 C126 C125 -8(2)
O121 C121 C126 O122 -2.7(17)
C122 C121 C126 O122 171.0(11)
As1 O131 C131 C132 176.2(11)
As1 O131 C131 C136 -2.1(14)
O131 C131 C132 C133 176.4(14)
C136 C131 C132 C133 -5(2)
C131 C132 C133 C134 5(2)
C132 C133 C134 C135 -4(2)
C133 C134 C135 C136 3(2)
As1 O132 C136 C135 179.2(11)
As1 O132 C136 C131 2.3(14)
C134 C135 C136 O132 -180.0(13)
C134 C135 C136 C131 -3(2)
O131 C131 C136 O132 -0.1(17)
C132 C131 C136 O132 -178.4(12)
O131 C131 C136 C135 -177.3(12)
C132 C131 C136 C135 4(2)
As1 O141 C141 C142 176.4(11)
As1 O141 C141 C146 -4.8(14)
O141 C141 C142 C143 -178.4(12)
C146 C141 C142 C143 3(2)
C141 C142 C143 C144 -4(2)
C142 C143 C144 C145 2(3)
C143 C144 C145 C146 1(3)
C144 C145 C146 O142 -178.6(14)
C144 C145 C146 C141 -2(2)
As1 O142 C146 C145 -175.5(12)
As1 O142 C146 C141 7.9(15)
C142 C141 C146 C145 0(2)
O141 C141 C146 C145 -178.9(13)
C142 C141 C146 O142 176.8(12)
O141 C141 C146 O142 -2.1(17)
O172 As2 O151 C151 -104.2(9)
O171 As2 O151 C151 167.6(9)
O161 As2 O151 C151 79.2(9)
O162 As2 O151 C151 20(5)
O152 As2 O151 C151 -13.7(9)
O172 As2 O152 C156 105.5(9)
O171 As2 O152 C156 30(6)
O161 As2 O152 C156 -76.6(9)
O151 As2 O152 C156 11.5(9)
O162 As2 O152 C156 -165.3(9)
O172 As2 O161 C161 73(6)
O171 As2 O161 C161 107.8(9)
O151 As2 O161 C161 -164.6(9)
O162 As2 O161 C161 10.5(9)
O152 As2 O161 C161 -76.3(9)
O172 As2 O162 C166 173.3(8)
O171 As2 O162 C166 -98.5(8)
O161 As2 O162 C166 -10.3(8)
O151 As2 O162 C166 49(5)
O152 As2 O162 C166 82.7(9)
O172 As2 O171 C171 -7.9(8)
O161 As2 O171 C171 174.4(8)
O151 As2 O171 C171 86.2(9)
O162 As2 O171 C171 -96.9(8)
O152 As2 O171 C171 67(6)
O171 As2 O172 C176 7.9(8)
O161 As2 O172 C176 43(6)
O151 As2 O172 C176 -79.5(9)
O162 As2 O172 C176 105.2(8)
O152 As2 O172 C176 -167.9(8)
As2 O151 C151 C156 13.4(16)
As2 O151 C151 C152 -167.6(13)
C156 C151 C152 C153 -1(3)
O151 C151 C152 C153 179.8(17)
C151 C152 C153 C154 2(3)
C152 C153 C154 C155 -2(4)
C153 C154 C155 C156 1(3)
C152 C151 C156 O152 176.5(14)
O151 C151 C156 O152 -5(2)
C152 C151 C156 C155 1(2)
O151 C151 C156 C155 -180.0(13)
As2 O152 C156 C151 -6.7(16)
As2 O152 C156 C155 168.9(10)
C154 C155 C156 C151 -1(2)
C154 C155 C156 O152 -176.5(14)
As2 O161 C161 C166 -8.6(15)
As2 O161 C161 C162 173.7(12)
O161 C161 C162 C163 178.1(14)
C166 C161 C162 C163 0(2)
C161 C162 C163 C164 -2(3)
C162 C163 C164 C165 2(3)
C163 C164 C165 C166 -2(3)
O161 C161 C166 O162 0.4(18)
C162 C161 C166 O162 178.2(13)
O161 C161 C166 C165 -177.6(12)
C162 C161 C166 C165 0(2)
As2 O162 C166 C161 7.9(14)
As2 O162 C166 C165 -174.1(11)
C164 C165 C166 C161 0(2)
C164 C165 C166 O162 -177.5(14)
As2 O171 C171 C172 -174.7(13)
As2 O171 C171 C176 6.3(13)
O171 C171 C172 C173 177.3(14)
C176 C171 C172 C173 -4(2)
C171 C172 C173 C174 5(3)
C172 C173 C174 C175 -4(2)
C173 C174 C175 C176 2(2)
As2 O172 C176 C175 173.5(11)
As2 O172 C176 C171 -6.2(14)
C174 C175 C176 O172 -179.9(13)
C174 C175 C176 C171 -0.2(19)
C172 C171 C176 O172 -179.2(13)
O171 C171 C176 O172 -0.1(17)
C172 C171 C176 C175 1(2)
O171 C171 C176 C175 -179.8(11)
O201 As3 O181 C181 106.1(9)
O202 As3 O181 C181 53(5)
O192 As3 O181 C181 -165.9(9)
O191 As3 O181 C181 -77.5(9)
O182 As3 O181 C181 9.9(9)
O201 As3 O182 C186 -98.5(9)
O202 As3 O182 C186 172.7(8)
O192 As3 O182 C186 42(5)
O191 As3 O182 C186 81.6(9)
O181 As3 O182 C186 -10.9(8)
O201 As3 O191 C191 10(7)
O202 As3 O191 C191 100.7(9)
O192 As3 O191 C191 5.6(9)
O182 As3 O191 C191 -171.1(9)
O181 As3 O191 C191 -83.2(9)
O201 As3 O192 C196 173.9(9)
O202 As3 O192 C196 -97.3(9)
O191 As3 O192 C196 -6.4(9)
O182 As3 O192 C196 33(5)
O181 As3 O192 C196 86.0(9)
O202 As3 O201 C201 -11.0(8)
O192 As3 O201 C201 84.2(9)
O191 As3 O201 C201 79(7)
O182 As3 O201 C201 -99.1(8)
O181 As3 O201 C201 173.2(9)
O201 As3 O202 C206 12.4(8)
O192 As3 O202 C206 -75.5(8)
O191 As3 O202 C206 -164.0(8)
O182 As3 O202 C206 108.6(8)
O181 As3 O202 C206 65(5)
As3 O181 C181 C182 169.4(13)
As3 O181 C181 C186 -6.7(15)
C186 C181 C182 C183 -5(2)
O181 C181 C182 C183 179.2(14)
C181 C182 C183 C184 3(3)
C182 C183 C184 C185 0(3)
C183 C184 C185 C186 -1(2)
C182 C181 C186 C185 4(2)
O181 C181 C186 C185 179.6(12)
C182 C181 C186 O182 -178.1(14)
O181 C181 C186 O182 -2.1(18)
C184 C185 C186 C181 0(2)
C184 C185 C186 O182 -178.4(13)
As3 O182 C186 C181 9.9(15)
As3 O182 C186 C185 -171.9(11)
As3 O191 C191 C192 168.1(11)
As3 O191 C191 C196 -3.3(14)
O191 C191 C192 C193 -179.5(13)
C196 C191 C192 C193 -9(2)
C191 C192 C193 C194 5(2)
C192 C193 C194 C195 -1(2)
C193 C194 C195 C196 1(2)
C194 C195 C196 O192 178.3(13)
C194 C195 C196 C191 -4(2)
As3 O192 C196 C195 -176.4(12)
As3 O192 C196 C191 6.1(14)
O191 C191 C196 C195 -179.4(12)
C192 C191 C196 C195 9(2)
O191 C191 C196 O192 -1.9(17)
C192 C191 C196 O192 -173.8(12)
As3 O201 C201 C206 7.4(14)
As3 O201 C201 C202 -169.3(11)
O201 C201 C202 C203 -179.6(13)
C206 C201 C202 C203 4(2)
C201 C202 C203 C204 -1(2)
C202 C203 C204 C205 -2(2)
C203 C204 C205 C206 2(2)
C204 C205 C206 O202 177.4(12)
C204 C205 C206 C201 0(2)
As3 O202 C206 C205 171.9(11)
As3 O202 C206 C201 -10.8(13)
O201 C201 C206 C205 179.7(12)
C202 C201 C206 C205 -3(2)
O201 C201 C206 O202 2.3(17)
C202 C201 C206 O202 179.2(12)
O232 As4 O211 C211 94.1(10)
O222 As4 O211 C211 -177.1(10)
O221 As4 O211 C211 -88.4(10)
O212 As4 O211 C211 -0.8(10)
O231 As4 O211 C211 42(5)
O211 As4 O212 C216 1.2(10)
O232 As4 O212 C216 -86.2(10)
O222 As4 O212 C216 66(6)
O221 As4 O212 C216 94.8(10)
O231 As4 O212 C216 -174.8(10)
O211 As4 O221 C221 -87.5(9)
O232 As4 O221 C221 25(10)
O222 As4 O221 C221 2.7(9)
O212 As4 O221 C221 -175.3(9)
O231 As4 O221 C221 96.9(9)
O211 As4 O222 C226 89.5(9)
O232 As4 O222 C226 177.0(9)
O221 As4 O222 C226 -4.0(9)
O212 As4 O222 C226 25(6)
O231 As4 O222 C226 -94.2(9)
O211 As4 O231 C231 59(5)
O232 As4 O231 C231 7.2(9)
O222 As4 O231 C231 -81.6(9)
O221 As4 O231 C231 -170.3(9)
O212 As4 O231 C231 102.0(9)
O211 As4 O232 C236 177.5(9)
O222 As4 O232 C236 87.2(9)
O221 As4 O232 C236 65(9)
O212 As4 O232 C236 -94.7(9)
O231 As4 O232 C236 -7.1(9)
As4 O211 C211 C212 -176.2(13)
As4 O211 C211 C216 0.2(16)
O211 C211 C212 C213 -177.7(16)
C216 C211 C212 C213 6(2)
C211 C212 C213 C214 -5(3)
C212 C213 C214 C215 1(3)
C213 C214 C215 C216 2(3)
C214 C215 C216 O212 178.3(15)
C214 C215 C216 C211 -1(2)
As4 O212 C216 C215 179.2(14)
As4 O212 C216 C211 -1.4(16)
C212 C211 C216 C215 -3(2)
O211 C211 C216 C215 -179.8(14)
C212 C211 C216 O212 177.4(14)
O211 C211 C216 O212 1(2)
As4 O221 C221 C222 175.5(12)
As4 O221 C221 C226 -0.7(14)
O221 C221 C222 C223 -177.8(14)
C226 C221 C222 C223 -2(2)
C221 C222 C223 C224 1(2)
C222 C223 C224 C225 -1(2)
C223 C224 C225 C226 2(2)
C224 C225 C226 O222 179.3(12)
C224 C225 C226 C221 -2(2)
As4 O222 C226 C225 -177.0(11)
As4 O222 C226 C221 4.5(14)
O221 C221 C226 C225 179.0(12)
C222 C221 C226 C225 2(2)
O221 C221 C226 O222 -2.5(17)
C222 C221 C226 O222 -179.2(12)
As4 O231 C231 C232 177.5(11)
As4 O231 C231 C236 -5.8(15)
O231 C231 C232 C233 -179.2(14)
C236 C231 C232 C233 4(2)
C231 C232 C233 C234 -3(3)
C232 C233 C234 C235 4(3)
C233 C234 C235 C236 -5(3)
As4 O232 C236 C235 -171.3(12)
As4 O232 C236 C231 5.4(15)
C234 C235 C236 O232 -177.2(14)
C234 C235 C236 C231 6(2)
C232 C231 C236 O232 177.2(12)
O231 C231 C236 O232 0.4(18)
C232 C231 C236 C235 -6(2)
O231 C231 C236 C235 177.1(13)
